data_1568211
loop_
_publ_author_name
'Rupf, Susanne Margot'
'Moshtaha, Amina Leoni'
'Malischewski, Moritz'

_publ_section_title
;
 A decacationic ferrocene-based metallostar.
;
_journal_issue 5
_journal_name_full 'Chemical science'
_journal_page_first 1132
_journal_page_last 1137
_journal_paper_doi 10.1039/d2sc06151a
_journal_volume 14
_journal_year 2023
_chemical_formula_moiety 'C85.333 H100 F8 Fe Hg10 N20 O5.333, 6.333(C2 F3 O2), 1[O2C2F3]'
_chemical_formula_sum 'C100 H100 F30 Fe Hg10 N20 O20'
_chemical_formula_weight 4533.74
_space_group_crystal_system monoclinic
_space_group_IT_number 14
_space_group_name_Hall '-P 2yn'
_space_group_name_H-M_alt 'P 1 21/n 1'
_atom_sites_solution_hydrogens geom
_atom_sites_solution_primary dual
_audit_creation_date 2022-10-19
_audit_creation_method
;
Olex2 1.3
(compiled Nov 21 2019 18:26:39 for OlexSys, GUI svn.r6003)
;
_audit_update_record
;
2022-10-19 deposited with the CCDC.	2022-12-27 downloaded from the CCDC.
;
_cell_angle_alpha 90
_cell_angle_beta 109.0010(10)
_cell_angle_gamma 90
_cell_formula_units_Z 4
_cell_length_a 16.8907(4)
_cell_length_b 40.5278(10)
_cell_length_c 23.0130(5)
_cell_measurement_reflns_used 9840
_cell_measurement_temperature 100.0
_cell_measurement_theta_max 72.37
_cell_measurement_theta_min 2.30
_cell_volume 14895.0(6)
_computing_cell_refinement 'SAINT V8.38A (Bruker, 2018)'
_computing_data_reduction 'SAINT V8.38A (Bruker, 2018)'
_computing_molecular_graphics 'Olex2 1.3 (Dolomanov et al., 2009)'
_computing_publication_material 'Olex2 1.3 (Dolomanov et al., 2009)'
_computing_structure_refinement 'XL  (Sheldrick, 2008)'
_computing_structure_solution 'XT  (Sheldrick, 2015)'
_diffrn_ambient_temperature 100.0
_diffrn_measured_fraction_theta_full 0.997
_diffrn_measured_fraction_theta_max 0.997
_diffrn_measurement_device_type 'Bruker APEX-II CCD'
_diffrn_measurement_method '\f and \w scans'
_diffrn_radiation_type CuK\a
_diffrn_radiation_wavelength 1.54178
_diffrn_reflns_av_R_equivalents 0.0781
_diffrn_reflns_av_unetI/netI 0.0277
_diffrn_reflns_Laue_measured_fraction_full 0.997
_diffrn_reflns_Laue_measured_fraction_max 0.997
_diffrn_reflns_limit_h_max 20
_diffrn_reflns_limit_h_min -20
_diffrn_reflns_limit_k_max 48
_diffrn_reflns_limit_k_min -48
_diffrn_reflns_limit_l_max 27
_diffrn_reflns_limit_l_min -27
_diffrn_reflns_number 416111
_diffrn_reflns_point_group_measured_fraction_full 0.997
_diffrn_reflns_point_group_measured_fraction_max 0.997
_diffrn_reflns_theta_full 67.182
_diffrn_reflns_theta_max 67.182
_diffrn_reflns_theta_min 2.305
_diffrn_source_current 1.0
_diffrn_source_power 0.05
_diffrn_source_voltage 50.0
_diffrn_standards_number 0
_exptl_absorpt_coefficient_mu 19.591
_exptl_absorpt_correction_T_max 0.7412
_exptl_absorpt_correction_T_min 0.0370
_exptl_absorpt_correction_type numerical
_exptl_absorpt_process_details
;
SADABS-2016/2 (Bruker,2016/2) was used for absorption correction.
wR2(int) was 0.1431 before and 0.0973 after correction.
The Ratio of minimum to maximum transmission is 0.0499.
The \l/2 correction factor is Not present.
;
_exptl_crystal_colour orange
_exptl_crystal_colour_primary orange
_exptl_crystal_density_diffrn 2.022
_exptl_crystal_description block
_exptl_crystal_F_000 8384
_exptl_crystal_recrystallization_method 'Re-crystallisation from solvent: THF'
_exptl_crystal_size_max 0.5
_exptl_crystal_size_mid 0.44
_exptl_crystal_size_min 0.39
_refine_diff_density_max 3.378
_refine_diff_density_min -1.874
_refine_diff_density_rms 0.213
_refine_ls_extinction_method none
_refine_ls_goodness_of_fit_ref 1.052
_refine_ls_hydrogen_treatment constr
_refine_ls_matrix_type full
_refine_ls_number_parameters 1710
_refine_ls_number_reflns 26601
_refine_ls_number_restraints 1
_refine_ls_restrained_S_all 1.052
_refine_ls_R_factor_all 0.0569
_refine_ls_R_factor_gt 0.0519
_refine_ls_shift/su_max 0.003
_refine_ls_shift/su_mean 0.000
_refine_ls_structure_factor_coef Fsqd
_refine_ls_weighting_details 'w=1/[\s^2^(Fo^2^)+(0.0667P)^2^+228.1016P] where P=(Fo^2^+2Fc^2^)/3'
_refine_ls_weighting_scheme calc
_refine_ls_wR_factor_gt 0.1388
_refine_ls_wR_factor_ref 0.1439
_reflns_Friedel_coverage 0.000
_reflns_number_gt 24072
_reflns_number_total 26601
_reflns_threshold_expression 'I > 2\s(I)'
_cod_data_source_file d2sc06151a2.cif
_cod_data_source_block p21_n_final
_cod_depositor_comments 'Adding full bibliography for 1568209--1568211.cif.'
_cod_database_code 1568211
_shelx_shelxl_version_number 2018/3
_shelx_space_group_comment
;
The symmetry employed for this shelxl refinement is uniquely defined
by the following loop, which should always be used as a source of
symmetry information in preference to the above space-group names.
They are only intended as comments.
;
_shelx_estimated_absorpt_t_max 0.049
_shelx_estimated_absorpt_t_min 0.037
_olex2_refinement_description
;
1. Fixed Uiso
 At 1.2 times of:
  All C(H) groups, All C(H,H) groups
 At 1.5 times of:
  All C(H,H,H) groups
2. Restrained distances
 C29-C68 \\sim C29-C105
 with sigma of 0.02
 F18-C68 \\sim F18-C105
 with sigma of 0.02
 F19-C68 \\sim F19-C105
 with sigma of 0.02
 C68-F22 \\sim C105-F22
 with sigma of 0.02
3. Uiso/Uaniso restraints and constraints
Uanis(C93) = Uanis(C45) = Uanis(C94)
Uanis(C58) = Uanis(C74) = Uanis(C99) = Uanis(N20) = Uanis(C79) = Uanis(C101)
Uanis(C83) = Uanis(N21) = Uanis(C100) = Uanis(C111) = Uanis(C110) = Uanis(C109)
Uanis(C60) = Uanis(N16) = Uanis(C70)
Uanis(C85) = Uanis(N22) = Uanis(C86)
Uanis(C90) = Uanis(N23) = Uanis(C89)
Uanis(C72) = Uanis(N18) = Uanis(C73)
Uanis(O22) = Uanis(O16)
Uanis(O21) = Uanis(O14)
Uanis(C92) = Uanis(C91) = Uanis(C78) = Uanis(C75)
Uanis(C105) = Uanis(C68) = Uanis(C29)
Uanis(C63A) = Uanis(C63) = Uanis(C54) = Uanis(C40)
4. Others
 Fixed Sof: F4(0.5) F8(0.66667) F10(0.5) F11(0.5) F13(0.5) F15(0.5)
 F17(0.66667) F18(0.6) F19(0.6) F20(0.4) F22(0.6) F24(0.5) F26(0.66667)
 F27(0.33333) F28(0.33333) F29(0.33333) F30(0.5) F31(0.5) F32(0.5) F33(0.4)
 F34(0.4) F35(0.5) F38(0.5) O12(0.5) O13(0.66667) O14(0.66667) O16(0.33333)
 O18(0.33333) O20(0.5) O21(0.66667) O22(0.33333) N16(0.5) N18(0.6) N20(0.5)
 N21(0.5) N22(0.5) N23(0.4) C45(0.5) C58(0.5) H58(0.5) C60(0.5) H60A(0.5)
 H60B(0.5) H60C(0.5) C63(0.5) H63A(0.5) H63B(0.5) H63C(0.5) C68(0.6) C70(0.5)
 H70A(0.5) H70B(0.5) H70C(0.5) C72(0.6) H72A(0.6) H72B(0.6) H72C(0.6) C73(0.6)
 H73A(0.6) H73B(0.6) H73C(0.6) C74(0.5) C75(0.66667) C78(0.66667) C79(0.5)
 H79A(0.5) H79B(0.5) H79C(0.5) C83(0.5) H83A(0.5) H83B(0.5) H83C(0.5) C85(0.5)
 H85A(0.5) H85B(0.5) H85C(0.5) C86(0.5) H86A(0.5) H86B(0.5) H86C(0.5) C89(0.4)
 H89A(0.4) H89B(0.4) H89C(0.4) C90(0.4) H90A(0.4) H90B(0.4) H90C(0.4)
 C91(0.33333) C92(0.33333) C93(0.5) H98(0.5) H98A(0.5) C99(0.5) H99(0.5)
 C100(0.5) H10A(0.5) H10B(0.5) H10C(0.5) C101(0.5) H10D(0.5) H10E(0.5)
 H10F(0.5) C105(0.4) H108(0.5) H10G(0.5) C109(0.5) H109(0.5) C110(0.5)
 H110(0.5) C111(0.5) C63A(0.5) H63D(0.5) H63E(0.5) H63F(0.5) F4A(0.5)
5.a Aromatic/amide H refined with riding coordinates:
 C10(H10), C12(H12), C13(H13), C14(H14), C16(H16), C18(H18), C19(H19),
 C20(H20), C21(H21), C23(H23), C24(H24), C25(H25), C26(H26), C27(H27), C28(H28),
  C30(H30), C34(H34), C35(H35), C36(H36), C37(H37), C40(H40), C43(H43),
 C48(H48), C51(H51), C54(H54), C57(H57), C58(H58), C64(H64), C65(H65), C66(H66),
  C76(H76), C84(H84), C87(H87), C88(H88), C96(H96), C98(H98), C98(H98A),
 C99(H99), C106(H106), C107(H107), C108(H108), C108(H10G), C109(H109),
 C110(H110)
5.b Idealised Me refined with everything fixed:
 C100(H10A,H10B,H10C)
5.c Idealised Me refined as rotating group:
 C15(H15A,H15B,H15C), C42(H42A,H42B,H42C), C49(H49A,H49B,H49C), C52(H52A,H52B,
 H52C), C53(H53A,H53B,H53C), C59(H59A,H59B,H59C), C60(H60A,H60B,H60C), C62(H62A,
 H62B,H62C), C63(H63A,H63B,H63C), C70(H70A,H70B,H70C), C71(H71A,H71B,H71C),
 C72(H72A,H72B,H72C), C73(H73A,H73B,H73C), C77(H77A,H77B,H77C), C79(H79A,H79B,
 H79C), C80(H80A,H80B,H80C), C81(H81A,H81B,H81C), C83(H83A,H83B,H83C), C85(H85A,
 H85B,H85C), C86(H86A,H86B,H86C), C89(H89A,H89B,H89C), C90(H90A,H90B,H90C),
 C97(H97A,H97B,H97C), C101(H10D,H10E,H10F), C63A(H63D,H63E,H63F), C69A(H69A,
 H69B,H69C)
;
_smtbx_masks_void_probe_radius 1.2
_smtbx_masks_void_truncation_radius 1.2
_olex2_submission_special_instructions 'No special instructions were received'

loop_
_space_group_symop_operation_xyz
'x, y, z'
'-x+1/2, y+1/2, -z+1/2'
'-x, -y, -z'
'x-1/2, -y-1/2, z-1/2'

loop_
_atom_site_label
_atom_site_type_symbol
_atom_site_fract_x
_atom_site_fract_y
_atom_site_fract_z
_atom_site_U_iso_or_equiv
_atom_site_adp_type
_atom_site_occupancy
_atom_site_site_symmetry_order
_atom_site_calc_flag
_atom_site_refinement_flags_posn
_atom_site_refinement_flags_adp
_atom_site_refinement_flags_occupancy
_atom_site_disorder_assembly
_atom_site_disorder_group
Hg1 Hg 0.56470(3) 0.74040(2) 0.40379(2) 0.03533(10) Uani 1 1 d . . . . .
Hg2 Hg 0.57949(3) 0.69072(2) 0.26926(2) 0.03894(10) Uani 1 1 d . . . . .
Hg3 Hg 0.57852(3) 0.67946(2) 0.53688(2) 0.03972(11) Uani 1 1 d . . . . .
Hg4 Hg 0.80926(3) 0.69204(2) 0.59742(2) 0.03848(10) Uani 1 1 d . . . . .
Hg5 Hg 0.80816(3) 0.74741(2) 0.46955(2) 0.03810(10) Uani 1 1 d . . . . .
Hg6 Hg 0.81148(3) 0.69428(2) 0.32867(2) 0.04069(11) Uani 1 1 d . . . . .
Hg7 Hg 0.81229(3) 0.59958(2) 0.53810(2) 0.04201(11) Uani 1 1 d . . . . .
Hg8 Hg 0.60926(3) 0.60167(2) 0.31276(2) 0.04277(11) Uani 1 1 d . . . . .
Hg9 Hg 0.59736(3) 0.59458(2) 0.48170(2) 0.04619(12) Uani 1 1 d . . . . .
Hg10 Hg 0.84471(3) 0.60712(2) 0.38239(2) 0.04505(11) Uani 1 1 d . . . . .
Fe01 Fe 0.70140(9) 0.66507(4) 0.43247(6) 0.0312(3) Uani 1 1 d . . . . .
F1 F 0.5536(5) 0.8009(2) 0.5862(4) 0.086(3) Uani 1 1 d . . . . .
F2 F 0.6765(6) 0.7930(2) 0.6434(4) 0.091(3) Uani 1 1 d . . . . .
F3 F 0.6538(7) 0.82188(19) 0.5630(5) 0.097(3) Uani 1 1 d . . . . .
F4 F 0.782(2) 0.6124(14) 0.1566(13) 0.15(2) Uani 0.5 1 d . . P A 2
F5 F 0.7028(8) 0.8295(2) 0.3356(6) 0.116(4) Uani 1 1 d . . . . .
F6 F 0.6356(9) 0.4894(3) 0.3497(6) 0.138(5) Uani 1 1 d . . . . .
F7 F 0.7056(8) 0.4816(2) 0.4409(6) 0.116(4) Uani 1 1 d . . . . .
F8 F 0.6964(10) 0.6371(3) 0.7442(5) 0.089(4) Uani 0.6667 1 d . . P . .
F9 F 0.6556(9) 0.8094(3) 0.2484(5) 0.141(5) Uani 1 1 d . . . . .
F10 F 0.293(3) 0.6082(12) 0.242(2) 0.135(18) Uani 0.5 1 d . . P B 2
F11 F 1.035(2) 0.5921(9) 0.6492(19) 0.130(15) Uani 0.5 1 d . . P C 2
F12 F 0.7680(10) 0.4900(3) 0.3801(8) 0.154(6) Uani 1 1 d . . . . .
F13 F 0.2833(19) 0.5956(7) 0.1767(14) 0.085(8) Uani 0.5 1 d . . P B 1
F14 F 0.7858(8) 0.8195(3) 0.2932(8) 0.159(6) Uani 1 1 d . . . . .
F15 F 0.685(3) 0.5911(7) 0.1408(12) 0.131(10) Uani 0.5 1 d . . P D 1
F16 F 0.2696(7) 0.6323(4) 0.4914(7) 0.144(5) Uani 1 1 d . . . . .
F17 F 0.5900(13) 0.6122(6) 0.6842(9) 0.141(7) Uani 0.6667 1 d . . P . .
F18 F 1.1196(10) 0.6622(7) 0.3270(8) 0.092(6) Uani 0.6 1 d . . P E 1
F19 F 1.142(2) 0.6799(8) 0.4161(16) 0.095(9) Uani 0.6 1 d . . P E 1
F20 F 1.139(2) 0.6386(7) 0.356(3) 0.163(19) Uani 0.4 1 d . . P F 2
F21 F 0.2680(6) 0.6477(3) 0.1885(7) 0.135(5) Uani 1 1 d . . . . .
F22 F 1.1094(14) 0.6295(4) 0.3965(12) 0.122(7) Uani 0.6 1 d . . P E 1
F23 F 0.3330(9) 0.5898(3) 0.4843(6) 0.134(5) Uani 1 1 d . . . . .
F24 F 0.2860(17) 0.6145(6) 0.2624(13) 0.062(5) Uani 0.5 1 d . . P B 1
F25 F 0.3051(7) 0.6238(2) 0.4109(4) 0.109(4) Uani 1 1 d . . . . .
F26 F 0.7044(13) 0.5877(4) 0.7209(8) 0.125(6) Uani 0.6667 1 d . . P . .
F27 F 0.6321(19) 0.6731(6) 0.9597(14) 0.093(9) Uani 0.3333 1 d . . P . .
F28 F 0.757(2) 0.6640(8) 0.9841(12) 0.101(10) Uani 0.3333 1 d . . P . .
F29 F 0.728(2) 0.7058(8) 0.9460(12) 0.108(11) Uani 0.3333 1 d . . P . .
F30 F 0.729(3) 0.6587(10) 0.1296(12) 0.141(13) Uani 0.5 1 d . . P A 2
F31 F 0.651(3) 0.6207(15) 0.1114(17) 0.13(2) Uani 0.5 1 d . . P A 2
F32 F 0.677(3) 0.6392(12) 0.1122(19) 0.118(18) Uani 0.5 1 d . . P D 1
F33 F 1.090(3) 0.6820(10) 0.293(2) 0.156(17) Uani 0.4 1 d . . P F 2
F34 F 1.143(5) 0.6883(18) 0.397(4) 0.18(4) Uani 0.4 1 d . . P F 2
F35 F 1.0822(18) 0.5940(7) 0.6579(11) 0.083(8) Uani 0.5 1 d . . P C 1
F36 F 1.0927(7) 0.6193(2) 0.7388(4) 0.098(3) Uani 1 1 d . . . . .
F37 F 1.1065(7) 0.6431(3) 0.6579(4) 0.099(3) Uani 1 1 d . . . . .
F38 F 0.290(3) 0.6023(14) 0.1524(17) 0.17(2) Uani 0.5 1 d . . P B 2
O1 O 0.5689(5) 0.74964(18) 0.5221(3) 0.0419(16) Uani 1 1 d . . . . .
O2 O 0.8005(6) 0.7634(2) 0.3525(4) 0.055(2) Uani 1 1 d . . . . .
O3 O 0.4046(5) 0.66950(19) 0.4952(4) 0.0537(19) Uani 1 1 d . . . . .
O4 O 0.4319(5) 0.65344(19) 0.2162(4) 0.056(2) Uani 1 1 d . . . . .
O5 O 0.4487(6) 0.6014(2) 0.2500(4) 0.058(2) Uani 1 1 d . . . . .
O6 O 0.6334(7) 0.6417(2) 0.2143(4) 0.072(3) Uani 1 1 d . . . . .
O7 O 0.6601(5) 0.7592(2) 0.3243(4) 0.055(2) Uani 1 1 d . . . . .
O8 O 0.4750(5) 0.6231(2) 0.5277(4) 0.058(2) Uani 1 1 d . . . . .
O9 O 0.7092(5) 0.7571(2) 0.5488(4) 0.0539(19) Uani 1 1 d . . . . .
O10 O 0.7661(8) 0.5512(3) 0.4238(5) 0.086(3) Uani 1 1 d . . . . .
O11 O 0.9599(6) 0.6643(3) 0.6604(5) 0.084(3) Uani 1 1 d . . . . .
O12 O 0.9232(18) 0.6079(6) 0.6479(10) 0.081(9) Uani 0.5 1 d . . P G 1
O13 O 0.9522(11) 0.6435(4) 0.3359(9) 0.074(5) Uani 0.6667 1 d . . P H 1
O14 O 0.6798(13) 0.6128(5) 0.5988(8) 0.111(5) Uani 0.6667 1 d . . P . .
O15 O 0.6274(8) 0.5477(2) 0.3978(5) 0.079(3) Uani 1 1 d . . . . .
O16 O 0.640(2) 0.6375(9) 0.868(2) 0.109(10) Uani 0.3333 1 d . . P I .
O17 O 0.7687(9) 0.6313(3) 0.2623(4) 0.111(5) Uani 1 1 d . . . . .
O18 O 0.997(2) 0.6349(7) 0.3672(18) 0.070(9) Uani 0.3333 1 d . . P H 2
O19 O 0.9785(5) 0.6940(2) 0.3570(4) 0.059(2) Uani 1 1 d . . . . .
O20 O 0.898(3) 0.6235(9) 0.6636(14) 0.120(14) Uani 0.5 1 d . . P G 2
O21 O 0.7426(13) 0.6477(5) 0.6470(8) 0.111(5) Uani 0.6667 1 d . . P . .
O22 O 0.719(2) 0.6764(9) 0.853(2) 0.109(10) Uani 0.3333 1 d . . P I 2
N1 N 0.6182(6) 0.5626(2) 0.2544(4) 0.050(2) Uani 1 1 d . . . . .
N2 N 0.8279(5) 0.7192(2) 0.6805(4) 0.0411(19) Uani 1 1 d . . . . .
N3 N 0.5541(5) 0.7161(2) 0.1845(4) 0.0416(19) Uani 1 1 d . . . . .
N4 N 0.5661(7) 0.6914(3) 0.6226(4) 0.054(2) Uani 1 1 d . . . . .
N5 N 0.8102(6) 0.7122(3) 0.2420(4) 0.052(2) Uani 1 1 d . . . . .
N6 N 0.8895(6) 0.5701(2) 0.3380(4) 0.048(2) Uani 1 1 d . . . . .
N7 N 0.8146(7) 0.5546(2) 0.5836(5) 0.055(2) Uani 1 1 d . . . . .
N8 N 0.8386(6) 0.7975(2) 0.4862(4) 0.052(2) Uani 1 1 d . . . . .
N9 N 0.5210(6) 0.7892(2) 0.3915(4) 0.043(2) Uani 1 1 d . . . . .
N10 N 0.5869(8) 0.5538(3) 0.5343(6) 0.071(3) Uani 1 1 d . . . . .
N11 N 0.5236(6) 0.7692(2) 0.0239(4) 0.047(2) Uani 1 1 d . . . . .
N12 N 0.4048(7) 0.8810(3) 0.3540(6) 0.067(3) Uani 1 1 d . . . . .
N13 N 0.8583(7) 0.7773(3) 0.8368(4) 0.061(3) Uani 1 1 d . . . . .
N14 N 0.8329(6) 0.7601(3) 0.0872(4) 0.057(3) Uani 1 1 d . . . . .
N15 N 0.9629(9) 0.4957(3) 0.2421(7) 0.088(4) Uani 1 1 d . . . . .
N16 N 0.5822(19) 0.4722(7) 0.6405(12) 0.055(4) Uani 0.5 1 d . . P J 1
N17 N 0.9530(12) 0.8884(3) 0.5391(6) 0.108(6) Uani 1 1 d . . . . .
N18 N 0.819(2) 0.4667(9) 0.6828(17) 0.067(5) Uani 0.6 1 d . . P K 1
N19 N 0.5282(9) 0.7247(4) 0.7816(5) 0.090(5) Uani 1 1 d . . . . .
N20 N 0.657(2) 0.4859(10) 0.149(2) 0.144(11) Uani 0.5 1 d . . P L 1
N21 N 0.624(2) 0.4725(9) 0.1689(15) 0.113(7) Uani 0.5 1 d . . P L 2
N22 N 0.588(4) 0.4765(16) 0.660(3) 0.17(2) Uani 0.5 1 d . . P J 2
N23 N 0.840(5) 0.4640(17) 0.672(4) 0.114(19) Uani 0.4 1 d . . P K 2
C1 C 0.7997(6) 0.6757(2) 0.5105(4) 0.034(2) Uani 1 1 d . . . . .
C2 C 0.5965(6) 0.6726(2) 0.3560(4) 0.0327(19) Uani 1 1 d . . . . .
C3 C 0.6004(6) 0.6356(3) 0.4335(4) 0.038(2) Uani 1 1 d . . . . .
C4 C 0.5931(6) 0.6686(3) 0.4542(4) 0.037(2) Uani 1 1 d . . . . .
C5 C 0.7993(6) 0.6973(2) 0.4618(4) 0.0312(19) Uani 1 1 d . . . . .
C6 C 0.8137(6) 0.6443(2) 0.4307(4) 0.034(2) Uani 1 1 d . . . . .
C7 C 0.5909(7) 0.6917(2) 0.4058(4) 0.035(2) Uani 1 1 d . . . . .
C8 C 0.8070(6) 0.6782(3) 0.4118(4) 0.039(2) Uani 1 1 d . . . . .
C9 C 0.6040(6) 0.6384(2) 0.3716(4) 0.036(2) Uani 1 1 d . . . . .
C10 C 0.8471(6) 0.7512(3) 0.6822(5) 0.042(2) Uani 1 1 d . . . . .
H10 H 0.853080 0.760755 0.646180 0.051 Uiso 1 1 calc R U . . .
C11 C 0.8078(6) 0.6423(3) 0.4914(4) 0.037(2) Uani 1 1 d . . . . .
C12 C 0.5308(6) 0.7676(2) 0.1304(4) 0.035(2) Uani 1 1 d . . . . .
H12 H 0.522203 0.790707 0.131211 0.041 Uiso 1 1 calc R U . . .
C13 C 0.5191(7) 0.8072(3) 0.3410(5) 0.045(2) Uani 1 1 d . . . . .
H13 H 0.544059 0.798021 0.313205 0.054 Uiso 1 1 calc R U . . .
C14 C 0.4841(8) 0.8371(3) 0.3284(6) 0.055(3) Uani 1 1 d . . . . .
H14 H 0.487962 0.848859 0.293664 0.066 Uiso 1 1 calc R U . . .
C15 C 0.5181(7) 0.8048(3) 0.0240(5) 0.047(3) Uani 1 1 d . . . . .
H15A H 0.471513 0.811486 0.037879 0.070 Uiso 1 1 calc R U . . .
H15B H 0.508695 0.813147 -0.017746 0.070 Uiso 1 1 calc R U . . .
H15C H 0.570519 0.813967 0.051736 0.070 Uiso 1 1 calc R U . . .
C16 C 0.8588(6) 0.7715(3) 0.7324(4) 0.043(2) Uani 1 1 d . . . . .
H16 H 0.873664 0.793962 0.730683 0.051 Uiso 1 1 calc R U . . .
C17 C 0.5320(6) 0.7519(2) 0.0758(4) 0.037(2) Uani 1 1 d . . . . .
C18 C 0.5549(7) 0.7008(3) 0.1326(5) 0.047(3) Uani 1 1 d . . . . .
H18 H 0.562757 0.677563 0.133631 0.056 Uiso 1 1 calc R U . . .
C19 C 0.8197(8) 0.7064(3) 0.7321(5) 0.054(3) Uani 1 1 d . . . . .
H19 H 0.807421 0.683554 0.732511 0.064 Uiso 1 1 calc R U . . .
C20 C 0.9025(8) 0.5385(3) 0.3600(6) 0.057(3) Uani 1 1 d . . . . .
H20 H 0.893284 0.533602 0.397645 0.068 Uiso 1 1 calc R U . . .
C21 C 0.8029(8) 0.5529(3) 0.6392(5) 0.055(3) Uani 1 1 d . . . . .
H21 H 0.791144 0.572753 0.656718 0.067 Uiso 1 1 calc R U . . .
C22 C 0.6368(7) 0.7639(3) 0.5474(5) 0.044(2) Uani 1 1 d . . . . .
C23 C 0.5448(7) 0.7170(3) 0.0789(4) 0.043(2) Uani 1 1 d . . . . .
H23 H 0.546341 0.705207 0.043596 0.052 Uiso 1 1 calc R U . . .
C24 C 0.8281(8) 0.7243(3) 0.7836(5) 0.053(3) Uani 1 1 d . . . . .
H24 H 0.820160 0.713943 0.818305 0.064 Uiso 1 1 calc R U . . .
C25 C 0.6125(8) 0.7152(3) 0.6570(5) 0.053(3) Uani 1 1 d . . . . .
H25 H 0.653853 0.725488 0.643431 0.064 Uiso 1 1 calc R U . . .
C26 C 0.7585(7) 0.7363(3) 0.2129(5) 0.053(3) Uani 1 1 d . . . . .
H26 H 0.716323 0.743048 0.229417 0.064 Uiso 1 1 calc R U . . .
C27 C 0.7618(7) 0.7519(3) 0.1609(5) 0.052(3) Uani 1 1 d . . . . .
H27 H 0.721402 0.768216 0.141798 0.062 Uiso 1 1 calc R U . . .
C28 C 0.8328(10) 0.5260(3) 0.5615(7) 0.073(4) Uani 1 1 d . . . . .
H28 H 0.842840 0.526043 0.523202 0.088 Uiso 1 1 calc R U . . .
C29 C 1.0047(9) 0.6663(3) 0.3555(5) 0.056(2) Uani 1 1 d D . . . .
C30 C 0.5422(6) 0.7489(3) 0.1819(4) 0.041(2) Uani 1 1 d . . . . .
H30 H 0.541706 0.759888 0.218256 0.049 Uiso 1 1 calc R U . . .
C31 C 0.4080(7) 0.6266(3) 0.2273(5) 0.047(3) Uani 1 1 d . . . . .
C32 C 0.8486(7) 0.7585(3) 0.7862(5) 0.044(2) Uani 1 1 d . . . . .
C33 C 0.7259(9) 0.7738(3) 0.3305(5) 0.056(3) Uani 1 1 d . . . . .
C34 C 0.8768(9) 0.8140(3) 0.4510(6) 0.060(3) Uani 1 1 d . . . . .
H34 H 0.879001 0.803733 0.414396 0.072 Uiso 1 1 calc R U . . .
C35 C 0.4421(8) 0.8330(3) 0.4183(5) 0.050(3) Uani 1 1 d . . . . .
H35 H 0.416021 0.841500 0.445952 0.059 Uiso 1 1 calc R U . . .
C36 C 0.8699(8) 0.7027(4) 0.2175(5) 0.064(4) Uani 1 1 d . . . . .
H36 H 0.906798 0.685171 0.236052 0.077 Uiso 1 1 calc R U . . .
C37 C 0.9283(9) 0.5136(3) 0.3299(7) 0.068(4) Uani 1 1 d . . . . .
H37 H 0.937353 0.492091 0.347394 0.081 Uiso 1 1 calc R U . . .
C38 C 0.4112(7) 0.6392(3) 0.5008(5) 0.047(3) Uani 1 1 d . . . . .
C39 C 0.6306(9) 0.7954(3) 0.5851(6) 0.061(3) Uani 1 1 d . . . . .
C40 C 0.9050(9) 0.5762(3) 0.2851(6) 0.064(2) Uani 1 1 d . . . . .
H40 H 0.897833 0.598125 0.269686 0.077 Uiso 1 1 calc R U . . .
C41 C 0.9415(10) 0.5195(3) 0.2732(7) 0.068(4) Uani 1 1 d . . . . .
C42 C 0.5337(9) 0.7529(3) -0.0297(5) 0.061(3) Uani 1 1 d . . . . .
H42A H 0.519096 0.768389 -0.064333 0.091 Uiso 1 1 calc R U . . .
H42B H 0.496779 0.733656 -0.040434 0.091 Uiso 1 1 calc R U . . .
H42C H 0.591994 0.745866 -0.020395 0.091 Uiso 1 1 calc R U . . .
C43 C 0.4807(7) 0.8027(3) 0.4287(5) 0.049(3) Uani 1 1 d . . . . .
H43 H 0.479421 0.790432 0.463590 0.058 Uiso 1 1 calc R U . . .
C44 C 0.4416(8) 0.8515(3) 0.3654(6) 0.056(3) Uani 1 1 d . . . . .
C45 C 0.711(3) 0.6293(11) 0.1571(16) 0.076(4) Uani 0.5 1 d . . P A 2
C46 C 0.8244(6) 0.7438(3) 0.1360(5) 0.048(3) Uani 1 1 d . . . . .
C47 C 0.5389(8) 0.7127(4) 0.7292(6) 0.070(4) Uani 1 1 d . . . . .
C48 C 0.6034(9) 0.7253(4) 0.7103(5) 0.063(3) Uani 1 1 d . . . . .
H48 H 0.641173 0.741004 0.735142 0.076 Uiso 1 1 calc R U . . .
C49 C 0.8352(10) 0.7655(4) 0.8883(5) 0.068(4) Uani 1 1 d . . . . .
H49A H 0.774163 0.763635 0.876230 0.102 Uiso 1 1 calc R U . . .
H49B H 0.855322 0.780996 0.922622 0.102 Uiso 1 1 calc R U . . .
H49C H 0.860577 0.743776 0.900940 0.102 Uiso 1 1 calc R U . . .
C50 C 0.5821(10) 0.4994(4) 0.6083(9) 0.092(6) Uani 1 1 d . . . . .
C51 C 0.5611(11) 0.5562(4) 0.5819(8) 0.101(7) Uani 1 1 d . . . . .
H51 H 0.541299 0.577097 0.589725 0.121 Uiso 1 1 calc R U . . .
C52 C 0.3616(14) 0.8952(4) 0.3933(10) 0.119(8) Uani 1 1 d . . . . .
H52A H 0.318726 0.879808 0.396864 0.178 Uiso 1 1 calc R U . . .
H52B H 0.334995 0.916025 0.375448 0.178 Uiso 1 1 calc R U . . .
H52C H 0.401932 0.899459 0.434185 0.178 Uiso 1 1 calc R U . . .
C53 C 0.4063(12) 0.9002(4) 0.2990(9) 0.102(6) Uani 1 1 d . . . . .
H53A H 0.461185 0.910770 0.307503 0.153 Uiso 1 1 calc R U . . .
H53B H 0.362653 0.917211 0.289581 0.153 Uiso 1 1 calc R U . . .
H53C H 0.396184 0.885345 0.263753 0.153 Uiso 1 1 calc R U . . .
C54 C 0.9310(9) 0.5522(3) 0.2516(6) 0.064(2) Uani 1 1 d . . . . .
H54 H 0.941545 0.557909 0.214777 0.077 Uiso 1 1 calc R U . . .
C55 C 0.3129(9) 0.6212(3) 0.2073(8) 0.069(4) Uani 1 1 d . . . . .
C56 C 0.7175(10) 0.8079(4) 0.2997(7) 0.069(4) Uani 1 1 d . . . . .
C57 C 0.6054(9) 0.4957(4) 0.5571(8) 0.079(5) Uani 1 1 d . . . . .
H57 H 0.622846 0.474769 0.546935 0.095 Uiso 1 1 calc R U . . .
C58 C 0.568(4) 0.5199(19) 0.179(4) 0.144(11) Uani 0.5 1 d . . P L 1
H58 H 0.520300 0.508366 0.153039 0.173 Uiso 0.5 1 calc R U P L 1
C59 C 0.7758(8) 0.7867(4) 0.0573(6) 0.073(4) Uani 1 1 d . . . . .
H59A H 0.720413 0.777443 0.035587 0.109 Uiso 1 1 calc R U . . .
H59B H 0.797364 0.797901 0.027782 0.109 Uiso 1 1 calc R U . . .
H59C H 0.771431 0.802470 0.088272 0.109 Uiso 1 1 calc R U . . .
C60 C 0.6057(18) 0.4391(7) 0.6244(13) 0.055(4) Uani 0.5 1 d . . P J 1
H60A H 0.577503 0.434981 0.580529 0.083 Uiso 0.5 1 calc R U P J 1
H60B H 0.588671 0.422345 0.648624 0.083 Uiso 0.5 1 calc R U P J 1
H60C H 0.666472 0.438111 0.633308 0.083 Uiso 0.5 1 calc R U P J 1
C61 C 0.7022(13) 0.4988(4) 0.3916(9) 0.090(5) Uani 1 1 d . . . . .
C62 C 0.9003(9) 0.7516(4) 0.0630(6) 0.072(4) Uani 1 1 d . . . . .
H62A H 0.954491 0.754887 0.095052 0.108 Uiso 1 1 calc R U . . .
H62B H 0.896754 0.765690 0.027697 0.108 Uiso 1 1 calc R U . . .
H62C H 0.894791 0.728401 0.050066 0.108 Uiso 1 1 calc R U . . .
C63 C 0.982(2) 0.4976(7) 0.1923(13) 0.064(2) Uani 0.5 1 d . . P M 1
H63A H 0.933307 0.492153 0.156911 0.096 Uiso 0.5 1 calc R U P M 1
H63B H 1.027678 0.482053 0.194643 0.096 Uiso 0.5 1 calc R U P M 1
H63C H 1.000857 0.520099 0.187758 0.096 Uiso 0.5 1 calc R U P M 1
C64 C 0.8780(9) 0.7184(4) 0.1654(5) 0.068(4) Uani 1 1 d . . . . .
H64 H 0.921007 0.711599 0.149908 0.081 Uiso 1 1 calc R U . . .
C65 C 0.4923(10) 0.6889(6) 0.6942(7) 0.099(7) Uani 1 1 d . . . . .
H65 H 0.448016 0.679390 0.705625 0.119 Uiso 1 1 calc R U . . .
C66 C 0.5070(12) 0.6775(5) 0.6414(6) 0.099(7) Uani 1 1 d . . . . .
H66 H 0.474664 0.659804 0.618616 0.119 Uiso 1 1 calc R U . . .
C67 C 0.3302(11) 0.6203(4) 0.4720(8) 0.082(4) Uani 1 1 d . . . . .
C68 C 1.0956(12) 0.6600(6) 0.3782(10) 0.056(2) Uani 0.6 1 d D . P E 1
C70 C 0.5532(17) 0.4753(6) 0.6946(12) 0.055(4) Uani 0.5 1 d . . P J 1
H70A H 0.568856 0.497077 0.713486 0.083 Uiso 0.5 1 calc R U P J 1
H70B H 0.579357 0.458114 0.724625 0.083 Uiso 0.5 1 calc R U P J 1
H70C H 0.492167 0.472879 0.681462 0.083 Uiso 0.5 1 calc R U P J 1
C71 C 0.4564(12) 0.7147(9) 0.7986(9) 0.171(14) Uani 1 1 d . . . . .
H71A H 0.407564 0.712288 0.761453 0.256 Uiso 1 1 calc R U . . .
H71B H 0.444674 0.731525 0.825320 0.256 Uiso 1 1 calc R U . . .
H71C H 0.468221 0.693608 0.820464 0.256 Uiso 1 1 calc R U . . .
C72 C 0.8374(19) 0.4355(7) 0.6596(13) 0.067(5) Uani 0.6 1 d . . P K 1
H72A H 0.837004 0.417924 0.688737 0.100 Uiso 0.6 1 calc R U P K 1
H72B H 0.892794 0.436639 0.654630 0.100 Uiso 0.6 1 calc R U P K 1
H72C H 0.795051 0.430863 0.619814 0.100 Uiso 0.6 1 calc R U P K 1
C73 C 0.8034(19) 0.4671(7) 0.7427(14) 0.067(5) Uani 0.6 1 d . . P K 1
H73A H 0.746980 0.475566 0.736878 0.100 Uiso 0.6 1 calc R U P K 1
H73B H 0.844741 0.481404 0.771528 0.100 Uiso 0.6 1 calc R U P K 1
H73C H 0.808341 0.444667 0.759378 0.100 Uiso 0.6 1 calc R U P K 1
C74 C 0.641(4) 0.5104(19) 0.181(4) 0.144(11) Uani 0.5 1 d . . P L 1
C75 C 0.6732(14) 0.6174(5) 0.7015(10) 0.068(3) Uani 0.6667 1 d . . P . .
C76 C 0.5603(13) 0.5307(5) 0.6220(11) 0.121(9) Uani 1 1 d . . . . .
H76 H 0.545227 0.534635 0.657751 0.146 Uiso 1 1 calc R U . . .
C77 C 0.5854(15) 0.7490(6) 0.8205(8) 0.127(9) Uani 1 1 d . . . . .
H77A H 0.642142 0.739831 0.835268 0.191 Uiso 1 1 calc R U . . .
H77B H 0.567161 0.754409 0.855679 0.191 Uiso 1 1 calc R U . . .
H77C H 0.585170 0.769038 0.796611 0.191 Uiso 1 1 calc R U . . .
C78 C 0.7031(15) 0.6293(5) 0.6424(10) 0.068(3) Uani 0.6667 1 d . . P . .
C79 C 0.747(3) 0.4735(12) 0.164(3) 0.144(11) Uani 0.5 1 d . . P L 1
H79A H 0.753319 0.462078 0.128678 0.216 Uiso 0.5 1 calc R U P L 1
H79B H 0.759342 0.458119 0.199180 0.216 Uiso 0.5 1 calc R U P L 1
H79C H 0.785390 0.492221 0.175364 0.216 Uiso 0.5 1 calc R U P L 1
C80 C 0.9532(19) 0.9028(5) 0.5990(9) 0.149(12) Uani 1 1 d . . . . .
H80A H 0.978179 0.887024 0.632161 0.223 Uiso 1 1 calc R U . . .
H80B H 0.895535 0.907601 0.597135 0.223 Uiso 1 1 calc R U . . .
H80C H 0.985933 0.923253 0.606880 0.223 Uiso 1 1 calc R U . . .
C81 C 0.9946(17) 0.9054(5) 0.5026(8) 0.141(11) Uani 1 1 d . . . . .
H81A H 0.952969 0.913546 0.464904 0.212 Uiso 1 1 calc R U . . .
H81B H 1.032929 0.890182 0.492000 0.212 Uiso 1 1 calc R U . . .
H81C H 1.026393 0.924002 0.526044 0.212 Uiso 1 1 calc R U . . .
C82 C 0.9179(10) 0.8601(3) 0.5224(6) 0.069(4) Uani 1 1 d . . . . .
C83 C 0.697(3) 0.4567(11) 0.1706(17) 0.113(7) Uani 0.5 1 d . . P L 2
H83A H 0.736204 0.457252 0.212595 0.169 Uiso 0.5 1 calc R U P L 2
H83B H 0.721342 0.467712 0.142785 0.169 Uiso 0.5 1 calc R U P L 2
H83C H 0.683967 0.433672 0.157717 0.169 Uiso 0.5 1 calc R U P L 2
C84 C 0.6031(8) 0.5229(3) 0.5202(7) 0.066(4) Uani 1 1 d . . . . .
H84 H 0.613563 0.519522 0.482510 0.080 Uiso 1 1 calc R U . . .
C85 C 0.593(4) 0.4429(16) 0.641(3) 0.17(2) Uani 0.5 1 d . . P J 2
H85A H 0.537528 0.435839 0.613924 0.252 Uiso 0.5 1 calc R U P J 2
H85B H 0.611061 0.428588 0.676979 0.252 Uiso 0.5 1 calc R U P J 2
H85C H 0.633089 0.441407 0.618271 0.252 Uiso 0.5 1 calc R U P J 2
C86 C 0.595(3) 0.4890(14) 0.730(3) 0.17(2) Uani 0.5 1 d . . P J 2
H86A H 0.641066 0.504577 0.744711 0.252 Uiso 0.5 1 calc R U P J 2
H86B H 0.604009 0.469937 0.757140 0.252 Uiso 0.5 1 calc R U P J 2
H86C H 0.542073 0.499893 0.728011 0.252 Uiso 0.5 1 calc R U P J 2
C87 C 0.8069(10) 0.5242(3) 0.6715(7) 0.074(4) Uani 1 1 d . . . . .
H87 H 0.797665 0.524632 0.710039 0.088 Uiso 1 1 calc R U . . .
C88 C 0.8375(10) 0.4960(3) 0.5930(8) 0.081(5) Uani 1 1 d . . . . .
H88 H 0.849845 0.476211 0.575592 0.097 Uiso 1 1 calc R U . . .
C89 C 0.863(4) 0.4349(12) 0.636(3) 0.114(19) Uani 0.4 1 d . . P K 2
H89A H 0.913942 0.424263 0.662488 0.170 Uiso 0.4 1 calc R U P K 2
H89B H 0.871645 0.443378 0.599079 0.170 Uiso 0.4 1 calc R U P K 2
H89C H 0.816866 0.418812 0.624964 0.170 Uiso 0.4 1 calc R U P K 2
C90 C 0.833(4) 0.4611(12) 0.729(3) 0.114(19) Uani 0.4 1 d . . P K 2
H90A H 0.773877 0.462746 0.725824 0.170 Uiso 0.4 1 calc R U P K 2
H90B H 0.864769 0.478829 0.754961 0.170 Uiso 0.4 1 calc R U P K 2
H90C H 0.855220 0.439692 0.746239 0.170 Uiso 0.4 1 calc R U P K 2
C91 C 0.680(3) 0.6650(11) 0.878(2) 0.068(3) Uani 0.3333 1 d . . P . .
C92 C 0.696(3) 0.6773(10) 0.941(2) 0.068(3) Uani 0.3333 1 d . . P I .
C93 C 0.722(3) 0.6213(11) 0.1533(16) 0.076(4) Uani 0.5 1 d . . P D 1
C94 C 0.7046(10) 0.6334(4) 0.2176(5) 0.076(4) Uani 1 1 d . . . . .
C95 C 0.8243(10) 0.4951(4) 0.6485(8) 0.082(5) Uani 1 1 d . . . . .
C96 C 0.9122(9) 0.8446(3) 0.4659(5) 0.065(4) Uani 1 1 d . . . . .
H96 H 0.933352 0.855731 0.437674 0.078 Uiso 1 1 calc R U . . .
C97 C 0.8690(10) 0.8131(3) 0.8344(5) 0.068(4) Uani 1 1 d . . . . .
H97A H 0.916397 0.817854 0.819930 0.102 Uiso 1 1 calc R U . . .
H97B H 0.879941 0.822463 0.875483 0.102 Uiso 1 1 calc R U . . .
H97C H 0.817976 0.822878 0.806029 0.102 Uiso 1 1 calc R U . . .
C98 C 0.6892(11) 0.5483(6) 0.2596(10) 0.127(9) Uani 1 1 d . . . . .
H98 H 0.736205 0.554672 0.293530 0.152 Uiso 0.5 1 calc R U P N 1
H98A H 0.739892 0.559170 0.281897 0.152 Uiso 0.5 1 calc R U P O 2
C99 C 0.702(4) 0.5265(13) 0.223(3) 0.144(11) Uani 0.5 1 d . . P L 1
H99 H 0.757968 0.521592 0.226219 0.173 Uiso 0.5 1 calc R U P L 1
C100 C 0.534(3) 0.4583(11) 0.1311(17) 0.113(7) Uani 0.5 1 d . . P L 2
H10A H 0.525059 0.459870 0.086980 0.169 Uiso 0.5 1 calc . U P P 2
H10B H 0.490592 0.471106 0.140971 0.169 Uiso 0.5 1 calc . U P Q 2
H10C H 0.530094 0.435114 0.142248 0.169 Uiso 0.5 1 calc . U P R 2
C101 C 0.591(3) 0.4706(11) 0.100(2) 0.144(11) Uani 0.5 1 d . . P L 1
H10D H 0.563750 0.453481 0.117268 0.216 Uiso 0.5 1 calc R U P L 1
H10E H 0.613936 0.460733 0.070441 0.216 Uiso 0.5 1 calc R U P L 1
H10F H 0.548961 0.487355 0.079503 0.216 Uiso 0.5 1 calc R U P L 1
C102 C 0.6989(12) 0.5378(3) 0.4058(7) 0.069(4) Uani 1 1 d . . . . .
C103 C 0.9685(11) 0.6358(4) 0.6638(6) 0.077(5) Uani 1 1 d . . . . .
C104 C 1.0587(15) 0.6221(4) 0.6795(8) 0.092(6) Uani 1 1 d . . . . .
C105 C 1.0918(15) 0.6657(9) 0.3534(17) 0.056(2) Uani 0.4 1 d D . P F 2
C106 C 0.8395(8) 0.8125(3) 0.5385(5) 0.052(3) Uani 1 1 d . . . . .
H106 H 0.813037 0.801618 0.563671 0.063 Uiso 1 1 calc R U . . .
C107 C 0.8752(10) 0.8418(3) 0.5575(6) 0.069(4) Uani 1 1 d . . . . .
H107 H 0.872466 0.850830 0.594852 0.083 Uiso 1 1 calc R U . . .
C108 C 0.5539(9) 0.5476(4) 0.2155(6) 0.068(4) Uani 1 1 d . . . . .
H108 H 0.498637 0.554788 0.210796 0.082 Uiso 0.5 1 calc R U P L 1
H10G H 0.501116 0.557826 0.209088 0.082 Uiso 0.5 1 calc R U P L 2
C109 C 0.693(4) 0.5151(11) 0.231(2) 0.113(7) Uani 0.5 1 d . . P L 2
H109 H 0.743113 0.502234 0.243821 0.135 Uiso 0.5 1 calc R U P L 2
C110 C 0.553(4) 0.5207(17) 0.184(3) 0.113(7) Uani 0.5 1 d . . P L 2
H110 H 0.501343 0.511703 0.158192 0.135 Uiso 0.5 1 calc R U P L 2
C111 C 0.629(4) 0.5053(18) 0.190(3) 0.113(7) Uani 0.5 1 d . . P L 2
C63A C 0.960(2) 0.5066(7) 0.1665(13) 0.064(2) Uani 0.5 1 d . . P M 2
H63D H 0.905413 0.516726 0.144541 0.096 Uiso 0.5 1 calc R U P M 2
H63E H 0.967185 0.486796 0.144471 0.096 Uiso 0.5 1 calc R U P M 2
H63F H 1.004584 0.522380 0.168744 0.096 Uiso 0.5 1 calc R U P M 2
C69A C 0.9655(16) 0.4611(4) 0.2603(13) 0.141(10) Uani 1 1 d . . . . .
H69A H 1.017039 0.456889 0.294510 0.211 Uiso 1 1 calc R U . . .
H69B H 0.964204 0.446998 0.225421 0.211 Uiso 1 1 calc R U . . .
H69C H 0.916924 0.456162 0.273274 0.211 Uiso 1 1 calc R U . . .
F4A F 0.787(3) 0.6210(15) 0.157(2) 0.15(2) Uani 0.5 1 d . . P D 1

loop_
_atom_site_aniso_label
_atom_site_aniso_U_11
_atom_site_aniso_U_22
_atom_site_aniso_U_33
_atom_site_aniso_U_23
_atom_site_aniso_U_13
_atom_site_aniso_U_12
Hg1 0.0437(2) 0.0365(2) 0.03048(19) 0.00224(15) 0.01859(16) 0.00434(16)
Hg2 0.0489(2) 0.0482(2) 0.02186(18) 0.00389(15) 0.01454(16) 0.00561(18)
Hg3 0.0514(2) 0.0483(2) 0.02720(19) 0.00263(16) 0.02343(17) 0.00249(18)
Hg4 0.0406(2) 0.0525(2) 0.02521(19) -0.00793(16) 0.01456(16) 0.00204(17)
Hg5 0.0434(2) 0.0394(2) 0.0356(2) -0.00229(16) 0.01861(17) 0.00040(16)
Hg6 0.0477(2) 0.0540(3) 0.02745(19) 0.00119(17) 0.02194(17) 0.00430(18)
Hg7 0.0540(3) 0.0378(2) 0.0336(2) 0.00156(16) 0.01342(18) 0.00927(18)
Hg8 0.0585(3) 0.0388(2) 0.0337(2) -0.00597(16) 0.01868(19) 0.00000(18)
Hg9 0.0576(3) 0.0406(2) 0.0465(2) 0.01216(18) 0.0254(2) 0.00293(19)
Hg10 0.0574(3) 0.0464(2) 0.0358(2) -0.00829(18) 0.02128(19) 0.01086(19)
Fe01 0.0424(8) 0.0336(7) 0.0220(6) 0.0010(5) 0.0164(6) 0.0052(6)
F1 0.064(5) 0.087(6) 0.113(7) -0.048(5) 0.037(5) 0.007(4)
F2 0.110(7) 0.091(6) 0.057(5) -0.028(4) 0.007(5) 0.019(5)
F3 0.130(8) 0.043(4) 0.141(9) -0.011(5) 0.077(7) -0.005(5)
F4 0.13(3) 0.27(5) 0.044(14) -0.024(18) 0.009(14) 0.15(3)
F5 0.158(10) 0.054(5) 0.131(9) -0.009(6) 0.041(8) -0.003(6)
F6 0.165(12) 0.063(6) 0.146(10) -0.034(7) -0.007(9) 0.006(7)
F7 0.166(11) 0.046(5) 0.142(10) 0.006(6) 0.057(8) -0.002(6)
F8 0.156(13) 0.082(8) 0.036(6) 0.001(6) 0.040(7) -0.012(8)
F9 0.187(12) 0.088(7) 0.089(7) 0.045(6) -0.035(8) -0.037(7)
F10 0.088(17) 0.20(4) 0.16(4) 0.06(3) 0.10(2) 0.030(19)
F11 0.16(3) 0.075(15) 0.16(3) -0.070(16) 0.06(2) -0.02(2)
F12 0.171(12) 0.056(6) 0.289(19) 0.009(8) 0.148(14) 0.008(7)
F13 0.069(13) 0.083(13) 0.09(2) -0.029(13) 0.006(13) -0.023(10)
F14 0.116(9) 0.134(10) 0.251(17) 0.117(11) 0.092(10) 0.015(8)
F15 0.23(4) 0.108(18) 0.064(14) -0.049(13) 0.063(18) -0.02(2)
F16 0.073(7) 0.182(13) 0.200(14) 0.001(11) 0.075(8) -0.025(7)
F17 0.129(15) 0.19(2) 0.111(14) 0.013(14) 0.057(12) 0.006(14)
F18 0.068(10) 0.15(2) 0.082(11) -0.012(11) 0.053(9) 0.015(11)
F19 0.057(12) 0.087(17) 0.115(16) -0.044(16) -0.010(10) 0.011(11)
F20 0.13(3) 0.050(16) 0.33(6) -0.01(3) 0.11(4) 0.029(17)
F21 0.067(6) 0.095(7) 0.208(13) 0.072(8) -0.001(7) 0.011(5)
F22 0.114(15) 0.059(10) 0.19(2) 0.047(12) 0.041(14) 0.015(9)
F23 0.184(12) 0.078(7) 0.116(8) 0.020(6) 0.013(8) -0.061(7)
F24 0.057(11) 0.068(11) 0.084(14) 0.033(9) 0.054(10) 0.005(8)
F25 0.138(9) 0.085(6) 0.073(6) 0.007(5) -0.009(6) -0.036(6)
F26 0.183(18) 0.100(12) 0.118(13) 0.038(10) 0.085(13) 0.022(12)
F27 0.13(2) 0.074(16) 0.12(2) -0.024(15) 0.10(2) -0.026(15)
F28 0.12(2) 0.13(2) 0.056(14) -0.005(15) 0.031(15) 0.037(19)
F29 0.14(3) 0.12(2) 0.065(16) 0.017(16) 0.036(16) -0.07(2)
F30 0.20(4) 0.17(3) 0.055(14) 0.001(16) 0.052(18) -0.02(3)
F31 0.12(2) 0.25(7) 0.030(14) -0.04(3) 0.010(13) 0.01(4)
F32 0.16(5) 0.15(4) 0.06(2) 0.01(2) 0.05(3) 0.06(3)
F33 0.13(3) 0.13(3) 0.26(5) 0.02(3) 0.14(4) 0.02(2)
F34 0.08(3) 0.12(4) 0.29(9) 0.03(4) -0.02(4) -0.01(2)
F35 0.14(2) 0.064(13) 0.062(12) -0.006(10) 0.056(15) 0.010(15)
F36 0.124(8) 0.098(7) 0.054(5) -0.004(4) 0.004(5) 0.046(6)
F37 0.112(7) 0.111(8) 0.083(6) -0.026(6) 0.043(6) 0.008(6)
F38 0.14(3) 0.28(5) 0.09(3) -0.09(3) 0.04(2) -0.11(3)
O1 0.047(4) 0.047(4) 0.035(4) -0.001(3) 0.017(3) 0.006(3)
O2 0.069(6) 0.050(5) 0.046(4) 0.006(4) 0.020(4) -0.007(4)
O3 0.072(5) 0.045(4) 0.053(5) 0.001(4) 0.032(4) 0.006(4)
O4 0.073(5) 0.045(4) 0.046(4) 0.005(3) 0.015(4) -0.011(4)
O5 0.073(6) 0.053(5) 0.049(5) 0.010(4) 0.021(4) 0.004(4)
O6 0.118(8) 0.067(6) 0.042(4) 0.013(4) 0.042(5) 0.040(6)
O7 0.067(5) 0.055(5) 0.053(5) 0.004(4) 0.035(4) -0.005(4)
O8 0.062(5) 0.059(5) 0.064(5) 0.019(4) 0.035(4) 0.014(4)
O9 0.057(5) 0.057(5) 0.057(5) -0.006(4) 0.030(4) 0.009(4)
O10 0.125(9) 0.071(7) 0.069(6) -0.009(5) 0.042(6) -0.037(7)
O11 0.073(7) 0.093(8) 0.082(7) 0.037(6) 0.017(5) -0.006(6)
O12 0.102(19) 0.068(15) 0.044(12) 0.026(10) -0.015(12) -0.044(13)
O13 0.073(11) 0.067(11) 0.100(13) -0.038(10) 0.053(10) -0.030(9)
O14 0.127(11) 0.130(12) 0.078(8) 0.014(8) 0.037(8) -0.069(9)
O15 0.112(9) 0.044(5) 0.090(7) -0.005(5) 0.046(7) -0.001(5)
O16 0.101(18) 0.096(18) 0.16(3) 0.068(18) 0.089(19) 0.052(15)
O17 0.157(11) 0.118(9) 0.039(5) -0.009(5) 0.006(6) 0.095(9)
O18 0.07(2) 0.040(15) 0.10(3) -0.009(16) 0.028(18) -0.006(14)
O19 0.058(5) 0.070(6) 0.051(5) 0.000(4) 0.020(4) 0.001(4)
O20 0.18(3) 0.12(3) 0.082(19) -0.029(18) 0.07(2) -0.07(3)
O21 0.127(11) 0.130(12) 0.078(8) 0.014(8) 0.037(8) -0.069(9)
O22 0.101(18) 0.096(18) 0.16(3) 0.068(18) 0.089(19) 0.052(15)
N1 0.055(6) 0.053(6) 0.045(5) -0.007(4) 0.021(4) 0.006(4)
N2 0.050(5) 0.040(5) 0.032(4) -0.013(3) 0.012(4) 0.004(4)
N3 0.046(5) 0.051(5) 0.030(4) 0.004(4) 0.015(4) 0.005(4)
N4 0.079(7) 0.066(6) 0.029(4) -0.008(4) 0.035(5) -0.009(5)
N5 0.050(5) 0.079(7) 0.030(4) 0.006(4) 0.019(4) 0.005(5)
N6 0.061(6) 0.042(5) 0.045(5) -0.008(4) 0.023(4) 0.007(4)
N7 0.077(7) 0.034(5) 0.053(6) 0.007(4) 0.018(5) 0.010(4)
N8 0.059(6) 0.049(5) 0.051(5) -0.002(4) 0.024(5) 0.000(4)
N9 0.054(5) 0.045(5) 0.036(4) 0.012(4) 0.022(4) 0.007(4)
N10 0.082(8) 0.050(6) 0.092(8) 0.042(6) 0.043(7) 0.011(5)
N11 0.069(6) 0.048(5) 0.030(4) 0.003(4) 0.024(4) -0.004(4)
N12 0.070(7) 0.049(6) 0.080(8) 0.021(5) 0.023(6) 0.010(5)
N13 0.090(8) 0.062(6) 0.029(4) -0.012(4) 0.017(5) 0.028(6)
N14 0.050(5) 0.090(8) 0.043(5) 0.007(5) 0.031(4) 0.004(5)
N15 0.120(11) 0.046(6) 0.117(11) -0.017(7) 0.064(9) 0.016(7)
N16 0.057(8) 0.048(8) 0.055(8) 0.034(7) 0.010(7) -0.009(7)
N17 0.186(16) 0.065(8) 0.048(7) -0.001(6) 0.004(8) -0.048(9)
N18 0.073(12) 0.048(9) 0.069(9) 0.017(7) 0.009(8) -0.009(8)
N19 0.089(9) 0.147(13) 0.042(6) -0.007(7) 0.032(6) 0.033(9)
N20 0.104(13) 0.127(16) 0.21(3) -0.127(17) 0.068(14) -0.020(11)
N21 0.131(16) 0.113(13) 0.080(10) -0.049(9) 0.014(10) 0.030(12)
N22 0.16(2) 0.17(3) 0.23(4) 0.15(3) 0.14(3) 0.07(2)
N23 0.11(3) 0.041(13) 0.16(5) 0.04(2) 0.00(3) 0.002(16)
C1 0.040(5) 0.044(5) 0.012(4) -0.005(3) 0.002(3) 0.003(4)
C2 0.035(5) 0.038(5) 0.027(4) 0.000(4) 0.013(4) 0.001(4)
C3 0.042(5) 0.045(6) 0.034(5) -0.004(4) 0.021(4) -0.005(4)
C4 0.045(5) 0.049(6) 0.024(4) 0.015(4) 0.020(4) 0.000(4)
C5 0.032(5) 0.037(5) 0.026(4) -0.005(4) 0.011(4) 0.001(4)
C6 0.041(5) 0.035(5) 0.033(5) -0.002(4) 0.020(4) 0.003(4)
C7 0.054(6) 0.035(5) 0.023(4) 0.001(4) 0.021(4) 0.009(4)
C8 0.037(5) 0.055(6) 0.030(5) -0.001(4) 0.020(4) 0.004(4)
C9 0.050(6) 0.033(5) 0.023(4) 0.000(4) 0.008(4) -0.003(4)
C10 0.027(5) 0.062(7) 0.030(5) -0.005(5) -0.002(4) 0.004(4)
C11 0.035(5) 0.049(6) 0.032(5) -0.005(4) 0.019(4) 0.014(4)
C12 0.029(5) 0.039(5) 0.038(5) 0.013(4) 0.014(4) 0.008(4)
C13 0.051(6) 0.051(6) 0.033(5) 0.000(4) 0.015(5) -0.008(5)
C14 0.063(7) 0.044(6) 0.059(7) 0.017(5) 0.021(6) -0.008(5)
C15 0.039(6) 0.058(7) 0.037(5) 0.023(5) 0.003(4) 0.004(5)
C16 0.044(6) 0.051(6) 0.033(5) -0.002(4) 0.012(4) 0.002(5)
C17 0.041(5) 0.042(5) 0.030(5) 0.005(4) 0.015(4) 0.004(4)
C18 0.058(7) 0.054(6) 0.028(5) 0.000(4) 0.013(5) 0.005(5)
C19 0.074(8) 0.063(7) 0.031(5) -0.002(5) 0.026(5) 0.004(6)
C20 0.073(8) 0.045(6) 0.057(7) -0.009(5) 0.029(6) 0.003(6)
C21 0.083(9) 0.044(6) 0.035(5) 0.013(5) 0.014(6) -0.003(6)
C22 0.050(6) 0.047(6) 0.038(5) 0.002(5) 0.020(5) 0.016(5)
C23 0.058(6) 0.048(6) 0.023(4) 0.003(4) 0.011(4) 0.004(5)
C24 0.061(7) 0.070(8) 0.033(5) -0.005(5) 0.021(5) 0.001(6)
C25 0.065(7) 0.063(7) 0.038(6) 0.001(5) 0.024(5) 0.002(6)
C26 0.043(6) 0.082(9) 0.041(6) 0.009(6) 0.022(5) 0.001(6)
C27 0.043(6) 0.080(8) 0.035(5) 0.013(5) 0.016(5) 0.003(6)
C28 0.088(10) 0.039(7) 0.083(10) -0.005(6) 0.014(8) 0.017(6)
C29 0.075(6) 0.050(6) 0.045(6) -0.003(5) 0.021(5) 0.003(5)
C30 0.043(6) 0.056(6) 0.032(5) 0.001(4) 0.024(4) 0.007(5)
C31 0.050(6) 0.053(7) 0.033(5) 0.006(5) 0.006(5) -0.007(5)
C32 0.045(6) 0.051(6) 0.034(5) -0.003(4) 0.013(4) 0.012(5)
C33 0.074(9) 0.044(6) 0.045(6) 0.015(5) 0.013(6) -0.014(6)
C34 0.082(9) 0.048(7) 0.047(7) -0.007(5) 0.017(6) -0.003(6)
C35 0.063(7) 0.045(6) 0.045(6) -0.002(5) 0.023(5) 0.015(5)
C36 0.069(8) 0.095(10) 0.030(5) 0.014(6) 0.017(5) 0.027(7)
C37 0.085(10) 0.034(6) 0.079(9) -0.002(6) 0.019(8) 0.009(6)
C38 0.053(6) 0.051(7) 0.044(6) 0.003(5) 0.026(5) 0.009(5)
C39 0.075(9) 0.053(7) 0.060(8) -0.008(6) 0.028(7) 0.004(6)
C40 0.084(6) 0.051(5) 0.061(5) -0.009(4) 0.028(5) 0.020(4)
C41 0.086(10) 0.047(7) 0.074(9) -0.014(6) 0.029(8) 0.014(7)
C42 0.093(10) 0.066(8) 0.031(6) 0.004(5) 0.031(6) 0.001(7)
C43 0.064(7) 0.051(6) 0.037(5) 0.003(5) 0.024(5) 0.003(5)
C44 0.062(7) 0.038(6) 0.063(7) 0.012(5) 0.011(6) 0.001(5)
C45 0.107(10) 0.095(10) 0.033(5) 0.002(5) 0.031(6) 0.061(8)
C46 0.036(5) 0.087(9) 0.032(5) 0.010(5) 0.026(4) 0.003(5)
C47 0.052(7) 0.126(13) 0.039(6) -0.004(7) 0.024(6) 0.024(8)
C48 0.071(8) 0.088(10) 0.028(5) -0.004(6) 0.012(5) 0.002(7)
C49 0.092(10) 0.081(9) 0.037(6) -0.013(6) 0.032(6) 0.013(8)
C50 0.071(10) 0.087(12) 0.125(15) 0.064(11) 0.043(10) 0.026(8)
C51 0.119(13) 0.105(13) 0.113(13) 0.088(11) 0.086(12) 0.066(11)
C52 0.157(19) 0.051(9) 0.152(19) 0.033(11) 0.057(16) 0.057(11)
C53 0.112(14) 0.066(10) 0.133(16) 0.060(11) 0.047(12) 0.016(9)
C54 0.084(6) 0.051(5) 0.061(5) -0.009(4) 0.028(5) 0.020(4)
C55 0.062(8) 0.055(8) 0.086(10) 0.031(7) 0.019(8) -0.006(6)
C56 0.072(9) 0.060(8) 0.069(9) 0.010(7) 0.015(7) -0.016(7)
C57 0.057(8) 0.060(8) 0.114(13) 0.034(8) 0.020(8) -0.010(6)
C58 0.104(13) 0.127(16) 0.21(3) -0.127(17) 0.068(14) -0.020(11)
C59 0.056(8) 0.108(12) 0.059(8) 0.032(8) 0.025(6) 0.012(8)
C60 0.057(8) 0.048(8) 0.055(8) 0.034(7) 0.010(7) -0.009(7)
C61 0.110(14) 0.049(9) 0.103(13) -0.002(9) 0.023(11) -0.001(9)
C62 0.065(8) 0.118(12) 0.051(7) 0.022(8) 0.044(7) 0.012(8)
C63 0.084(6) 0.051(5) 0.061(5) -0.009(4) 0.028(5) 0.020(4)
C64 0.070(8) 0.103(11) 0.044(6) 0.018(7) 0.039(6) 0.033(8)
C65 0.073(10) 0.19(2) 0.047(8) -0.015(10) 0.043(7) -0.037(12)
C66 0.142(15) 0.130(15) 0.047(8) -0.029(8) 0.061(9) -0.078(13)
C67 0.086(11) 0.076(11) 0.078(10) 0.017(8) 0.022(9) -0.013(8)
C68 0.075(6) 0.050(6) 0.045(6) -0.003(5) 0.021(5) 0.003(5)
C70 0.057(8) 0.048(8) 0.055(8) 0.034(7) 0.010(7) -0.009(7)
C71 0.088(14) 0.37(4) 0.069(11) 0.000(18) 0.050(11) 0.07(2)
C72 0.073(12) 0.048(9) 0.069(9) 0.017(7) 0.009(8) -0.009(8)
C73 0.073(12) 0.048(9) 0.069(9) 0.017(7) 0.009(8) -0.009(8)
C74 0.104(13) 0.127(16) 0.21(3) -0.127(17) 0.068(14) -0.020(11)
C75 0.072(9) 0.055(7) 0.064(8) 0.000(6) 0.005(7) 0.015(6)
C76 0.145(17) 0.111(15) 0.161(19) 0.087(14) 0.122(16) 0.059(13)
C77 0.16(2) 0.17(2) 0.061(10) -0.045(12) 0.044(12) 0.037(16)
C78 0.072(9) 0.055(7) 0.064(8) 0.000(6) 0.005(7) 0.015(6)
C79 0.104(13) 0.127(16) 0.21(3) -0.127(17) 0.068(14) -0.020(11)
C80 0.28(3) 0.063(11) 0.077(12) -0.026(9) 0.020(16) -0.058(15)
C81 0.23(3) 0.099(14) 0.070(11) 0.017(10) 0.010(13) -0.101(16)
C82 0.096(11) 0.042(7) 0.057(8) 0.007(6) 0.009(7) 0.000(7)
C83 0.131(16) 0.113(13) 0.080(10) -0.049(9) 0.014(10) 0.030(12)
C84 0.061(8) 0.046(7) 0.086(10) 0.027(7) 0.017(7) -0.005(6)
C85 0.16(2) 0.17(3) 0.23(4) 0.15(3) 0.14(3) 0.07(2)
C86 0.16(2) 0.17(3) 0.23(4) 0.15(3) 0.14(3) 0.07(2)
C87 0.104(11) 0.040(7) 0.066(8) 0.005(6) 0.013(8) -0.023(7)
C88 0.086(11) 0.042(7) 0.090(11) 0.001(7) -0.004(9) 0.016(7)
C89 0.11(3) 0.041(13) 0.16(5) 0.04(2) 0.00(3) 0.002(16)
C90 0.11(3) 0.041(13) 0.16(5) 0.04(2) 0.00(3) 0.002(16)
C91 0.072(9) 0.055(7) 0.064(8) 0.000(6) 0.005(7) 0.015(6)
C92 0.072(9) 0.055(7) 0.064(8) 0.000(6) 0.005(7) 0.015(6)
C93 0.107(10) 0.095(10) 0.033(5) 0.002(5) 0.031(6) 0.061(8)
C94 0.107(10) 0.095(10) 0.033(5) 0.002(5) 0.031(6) 0.061(8)
C95 0.075(10) 0.052(8) 0.084(11) 0.020(7) -0.023(8) -0.009(7)
C96 0.081(9) 0.060(8) 0.042(6) 0.010(6) 0.004(6) -0.020(7)
C97 0.095(10) 0.065(8) 0.036(6) -0.019(6) 0.012(6) 0.025(7)
C98 0.071(11) 0.17(2) 0.124(16) -0.109(16) 0.013(10) 0.004(12)
C99 0.104(13) 0.127(16) 0.21(3) -0.127(17) 0.068(14) -0.020(11)
C100 0.131(16) 0.113(13) 0.080(10) -0.049(9) 0.014(10) 0.030(12)
C101 0.104(13) 0.127(16) 0.21(3) -0.127(17) 0.068(14) -0.020(11)
C102 0.107(13) 0.047(7) 0.068(9) -0.002(6) 0.048(9) -0.002(8)
C103 0.097(12) 0.082(11) 0.039(7) 0.022(7) 0.003(7) -0.041(9)
C104 0.166(19) 0.048(8) 0.068(10) -0.005(7) 0.046(11) 0.007(10)
C105 0.075(6) 0.050(6) 0.045(6) -0.003(5) 0.021(5) 0.003(5)
C106 0.059(7) 0.052(7) 0.052(7) -0.004(5) 0.027(6) 0.006(5)
C107 0.114(12) 0.051(7) 0.044(7) 0.002(6) 0.026(7) 0.022(7)
C108 0.068(8) 0.070(9) 0.060(8) -0.021(7) 0.013(7) -0.005(7)
C109 0.131(16) 0.113(13) 0.080(10) -0.049(9) 0.014(10) 0.030(12)
C110 0.131(16) 0.113(13) 0.080(10) -0.049(9) 0.014(10) 0.030(12)
C111 0.131(16) 0.113(13) 0.080(10) -0.049(9) 0.014(10) 0.030(12)
C63A 0.084(6) 0.051(5) 0.061(5) -0.009(4) 0.028(5) 0.020(4)
C69A 0.16(2) 0.060(11) 0.23(3) -0.042(14) 0.10(2) 0.020(12)
F4A 0.15(4) 0.23(5) 0.11(3) 0.02(3) 0.10(3) 0.00(3)

loop_
_atom_type_symbol
_atom_type_description
_atom_type_scat_dispersion_real
_atom_type_scat_dispersion_imag
_atom_type_scat_source
C C 0.0181 0.0091 'International Tables Vol C Tables 4.2.6.8 and 6.1.1.4'
F F 0.0727 0.0534 'International Tables Vol C Tables 4.2.6.8 and 6.1.1.4'
Fe Fe -1.1336 3.1974 'International Tables Vol C Tables 4.2.6.8 and 6.1.1.4'
H H 0.0000 0.0000 'International Tables Vol C Tables 4.2.6.8 and 6.1.1.4'
Hg Hg -4.2923 7.6849 'International Tables Vol C Tables 4.2.6.8 and 6.1.1.4'
N N 0.0311 0.0180 'International Tables Vol C Tables 4.2.6.8 and 6.1.1.4'
O O 0.0492 0.0322 'International Tables Vol C Tables 4.2.6.8 and 6.1.1.4'

loop_
_geom_angle_atom_site_label_1
_geom_angle_atom_site_label_2
_geom_angle_atom_site_label_3
_geom_angle
_geom_angle_site_symmetry_1
_geom_angle_site_symmetry_3
_geom_angle_publ_flag
C7 Hg1 N9 171.6(4) . . ?
C2 Hg2 N3 170.9(4) . . ?
C4 Hg3 N4 178.6(4) . . ?
N2 Hg4 O21 85.6(5) . . ?
C1 Hg4 O21 107.4(5) . . ?
C1 Hg4 N2 166.9(4) . . ?
C5 Hg5 N8 170.3(4) . . ?
C8 Hg6 N5 177.0(4) . . ?
O12 Hg7 Hg9 134.7(7) . . ?
N7 Hg7 Hg9 89.0(3) . . ?
N7 Hg7 O12 74.9(5) . . ?
C11 Hg7 Hg9 89.8(3) . . ?
C11 Hg7 O12 107.0(5) . . ?
C11 Hg7 N7 178.1(4) . . ?
N1 Hg8 O5 85.5(3) . . ?
C9 Hg8 O5 96.2(3) . . ?
C9 Hg8 N1 177.9(4) . . ?
N10 Hg9 Hg7 96.1(3) . . ?
C3 Hg9 Hg7 86.9(3) . . ?
C3 Hg9 N10 175.3(4) . . ?
C6 Hg10 N6 174.0(4) . . ?
C1 Fe01 C2 159.1(4) . . ?
C1 Fe01 C3 122.8(4) . . ?
C1 Fe01 C6 67.8(4) . . ?
C1 Fe01 C7 122.9(4) . . ?
C1 Fe01 C8 68.5(4) . . ?
C1 Fe01 C9 159.0(4) . . ?
C1 Fe01 C11 40.9(4) . . ?
C2 Fe01 C3 67.6(4) . . ?
C2 Fe01 C6 125.0(4) . . ?
C2 Fe01 C9 40.2(4) . . ?
C2 Fe01 C11 159.4(4) . . ?
C3 Fe01 C6 121.4(4) . . ?
C4 Fe01 C1 107.7(4) . . ?
C4 Fe01 C2 67.3(4) . . ?
C4 Fe01 C3 40.6(4) . . ?
C4 Fe01 C6 157.0(4) . . ?
C4 Fe01 C7 41.1(4) . . ?
C4 Fe01 C8 161.1(4) . . ?
C4 Fe01 C9 68.2(4) . . ?
C4 Fe01 C11 121.4(4) . . ?
C5 Fe01 C1 40.5(4) . . ?
C5 Fe01 C2 124.2(4) . . ?
C5 Fe01 C3 159.8(4) . . ?
C5 Fe01 C4 124.5(4) . . ?
C5 Fe01 C6 67.7(4) . . ?
C5 Fe01 C7 108.6(4) . . ?
C5 Fe01 C8 40.7(4) . . ?
C5 Fe01 C9 158.7(4) . . ?
C5 Fe01 C11 68.5(4) . . ?
C7 Fe01 C2 39.9(3) . . ?
C7 Fe01 C3 68.9(4) . . ?
C7 Fe01 C6 160.4(4) . . ?
C7 Fe01 C9 68.4(4) . . ?
C7 Fe01 C11 158.2(3) . . ?
C8 Fe01 C2 109.3(4) . . ?
C8 Fe01 C3 157.2(4) . . ?
C8 Fe01 C6 40.4(4) . . ?
C8 Fe01 C7 124.2(4) . . ?
C8 Fe01 C9 122.1(4) . . ?
C8 Fe01 C11 68.7(4) . . ?
C9 Fe01 C3 40.7(4) . . ?
C9 Fe01 C6 107.5(4) . . ?
C9 Fe01 C11 122.2(4) . . ?
C11 Fe01 C3 105.9(4) . . ?
C11 Fe01 C6 40.3(3) . . ?
C31 O5 Hg8 123.9(7) . . ?
C103 O12 Hg7 122.1(12) . . ?
C78 O21 Hg4 149(2) . . ?
C98 N1 Hg8 121.9(9) . . ?
C98 N1 C108 113.0(12) . . ?
C108 N1 Hg8 124.6(9) . . ?
C10 N2 Hg4 119.5(7) . . ?
C10 N2 C19 116.3(9) . . ?
C19 N2 Hg4 124.2(8) . . ?
C18 N3 Hg2 122.2(7) . . ?
C30 N3 Hg2 120.3(7) . . ?
C30 N3 C18 117.4(9) . . ?
C25 N4 Hg3 120.3(8) . . ?
C25 N4 C66 118.2(10) . . ?
C66 N4 Hg3 121.3(9) . . ?
C26 N5 Hg6 121.9(7) . . ?
C26 N5 C36 116.9(10) . . ?
C36 N5 Hg6 120.7(8) . . ?
C20 N6 Hg10 122.0(8) . . ?
C40 N6 Hg10 121.2(8) . . ?
C40 N6 C20 116.8(10) . . ?
C21 N7 Hg7 122.1(8) . . ?
C28 N7 Hg7 122.0(10) . . ?
C28 N7 C21 115.8(11) . . ?
C34 N8 Hg5 120.0(8) . . ?
C106 N8 Hg5 122.1(8) . . ?
C106 N8 C34 116.2(10) . . ?
C13 N9 Hg1 122.0(7) . . ?
C13 N9 C43 116.2(9) . . ?
C43 N9 Hg1 121.1(7) . . ?
C51 N10 Hg9 122.7(10) . . ?
C51 N10 C84 114.9(12) . . ?
C84 N10 Hg9 122.3(10) . . ?
C15 N11 C42 118.4(9) . . ?
C17 N11 C15 120.3(9) . . ?
C17 N11 C42 120.5(9) . . ?
C44 N12 C52 121.9(12) . . ?
C44 N12 C53 119.9(13) . . ?
C52 N12 C53 118.2(12) . . ?
C32 N13 C49 121.9(11) . . ?
C32 N13 C97 120.3(10) . . ?
C49 N13 C97 115.5(9) . . ?
C46 N14 C59 121.4(10) . . ?
C46 N14 C62 120.5(11) . . ?
C59 N14 C62 118.0(10) . . ?
C41 N15 C63A 115.0(14) . . ?
C41 N15 C69A 122.3(16) . . ?
C63 N15 C41 129.1(17) . . ?
C63 N15 C69A 108.7(17) . . ?
C69A N15 C63A 120.6(15) . . ?
C50 N16 C60 124(3) . . ?
C50 N16 C70 117(3) . . ?
C60 N16 C70 118.5(19) . . ?
C81 N17 C80 119.8(15) . . ?
C82 N17 C80 119.0(16) . . ?
C82 N17 C81 121.2(15) . . ?
C72 N18 C73 119(2) . . ?
C95 N18 C72 116(2) . . ?
C95 N18 C73 125(3) . . ?
C47 N19 C71 120.1(17) . . ?
C47 N19 C77 121.9(15) . . ?
C71 N19 C77 117.8(15) . . ?
C74 N20 C79 119(4) . . ?
C74 N20 C101 121(4) . . ?
C101 N20 C79 120(3) . . ?
C83 N21 C100 122(3) . . ?
C83 N21 C111 119(4) . . ?
C111 N21 C100 118(4) . . ?
C50 N22 C86 123(5) . . ?
C85 N22 C50 110(5) . . ?
C85 N22 C86 126(4) . . ?
C90 N23 C89 124(5) . . ?
C90 N23 C95 113(6) . . ?
C95 N23 C89 123(6) . . ?
Fe01 C1 Hg4 134.4(5) . . ?
C5 C1 Hg4 123.2(7) . . ?
C5 C1 Fe01 69.2(5) . . ?
C5 C1 C11 108.3(8) . . ?
C11 C1 Hg4 127.6(7) . . ?
C11 C1 Fe01 70.5(5) . . ?
Hg2 C2 Fe01 133.4(5) . . ?
C7 C2 Hg2 124.6(7) . . ?
C7 C2 Fe01 69.9(5) . . ?
C7 C2 C9 110.6(8) . . ?
C9 C2 Hg2 124.3(7) . . ?
C9 C2 Fe01 70.2(5) . . ?
Hg9 C3 Fe01 130.3(5) . . ?
C4 C3 Hg9 124.5(7) . . ?
C4 C3 Fe01 68.3(5) . . ?
C4 C3 C9 106.7(8) . . ?
C9 C3 Hg9 128.7(7) . . ?
C9 C3 Fe01 69.4(5) . . ?
Hg3 C4 Fe01 128.9(5) . . ?
C3 C4 Hg3 123.9(6) . . ?
C3 C4 Fe01 71.1(6) . . ?
C3 C4 C7 109.4(8) . . ?
C7 C4 Hg3 126.5(7) . . ?
C7 C4 Fe01 70.1(5) . . ?
Hg5 C5 Fe01 133.9(5) . . ?
C1 C5 Hg5 124.2(6) . . ?
C1 C5 Fe01 70.3(5) . . ?
C1 C5 C8 109.0(8) . . ?
C8 C5 Hg5 126.0(7) . . ?
C8 C5 Fe01 70.3(6) . . ?
Hg10 C6 Fe01 134.8(5) . . ?
C8 C6 Hg10 123.5(7) . . ?
C8 C6 Fe01 68.7(5) . . ?
C8 C6 C11 109.0(8) . . ?
C11 C6 Hg10 126.9(7) . . ?
C11 C6 Fe01 69.6(5) . . ?
Hg1 C7 Fe01 133.4(5) . . ?
C2 C7 Hg1 126.1(7) . . ?
C2 C7 Fe01 70.2(5) . . ?
C2 C7 C4 106.1(8) . . ?
C4 C7 Hg1 127.0(7) . . ?
C4 C7 Fe01 68.8(5) . . ?
Hg6 C8 Fe01 126.7(5) . . ?
C5 C8 Hg6 128.4(8) . . ?
C5 C8 Fe01 69.0(5) . . ?
C5 C8 C6 107.1(8) . . ?
C6 C8 Hg6 124.5(7) . . ?
C6 C8 Fe01 70.9(6) . . ?
Hg8 C9 Fe01 129.2(5) . . ?
C2 C9 Hg8 124.3(7) . . ?
C2 C9 Fe01 69.6(5) . . ?
C2 C9 C3 107.2(8) . . ?
C3 C9 Hg8 128.4(7) . . ?
C3 C9 Fe01 69.9(5) . . ?
N2 C10 H10 117.6 . . ?
N2 C10 C16 124.9(10) . . ?
C16 C10 H10 117.6 . . ?
Hg7 C11 Fe01 126.9(5) . . ?
C1 C11 Hg7 129.2(7) . . ?
C1 C11 Fe01 68.6(5) . . ?
C6 C11 Hg7 124.2(7) . . ?
C6 C11 Fe01 70.1(5) . . ?
C6 C11 C1 106.6(8) . . ?
C17 C12 H12 120.5 . . ?
C30 C12 H12 120.5 . . ?
C30 C12 C17 119.0(9) . . ?
N9 C13 H13 118.1 . . ?
C14 C13 N9 123.8(11) . . ?
C14 C13 H13 118.1 . . ?
C13 C14 H14 119.3 . . ?
C13 C14 C44 121.3(11) . . ?
C44 C14 H14 119.3 . . ?
N11 C15 H15A 109.5 . . ?
N11 C15 H15B 109.5 . . ?
N11 C15 H15C 109.5 . . ?
H15A C15 H15B 109.5 . . ?
H15A C15 H15C 109.5 . . ?
H15B C15 H15C 109.5 . . ?
C10 C16 H16 120.3 . . ?
C10 C16 C32 119.4(11) . . ?
C32 C16 H16 120.3 . . ?
N11 C17 C12 121.7(9) . . ?
N11 C17 C23 121.8(9) . . ?
C12 C17 C23 116.5(8) . . ?
N3 C18 H18 118.4 . . ?
N3 C18 C23 123.2(11) . . ?
C23 C18 H18 118.4 . . ?
N2 C19 H19 118.2 . . ?
N2 C19 C24 123.6(12) . . ?
C24 C19 H19 118.2 . . ?
N6 C20 H20 118.6 . . ?
N6 C20 C37 122.8(12) . . ?
C37 C20 H20 118.6 . . ?
N7 C21 H21 118.0 . . ?
N7 C21 C87 123.9(13) . . ?
C87 C21 H21 118.0 . . ?
O1 C22 C39 114.8(9) . . ?
O9 C22 O1 131.1(10) . . ?
O9 C22 C39 114.1(11) . . ?
C17 C23 H23 120.2 . . ?
C18 C23 C17 119.7(10) . . ?
C18 C23 H23 120.2 . . ?
C19 C24 H24 119.6 . . ?
C19 C24 C32 120.7(11) . . ?
C32 C24 H24 119.6 . . ?
N4 C25 H25 118.6 . . ?
N4 C25 C48 122.8(12) . . ?
C48 C25 H25 118.6 . . ?
N5 C26 H26 117.7 . . ?
N5 C26 C27 124.6(11) . . ?
C27 C26 H26 117.7 . . ?
C26 C27 H27 119.9 . . ?
C26 C27 C46 120.2(11) . . ?
C46 C27 H27 119.9 . . ?
N7 C28 H28 118.9 . . ?
N7 C28 C88 122.2(16) . . ?
C88 C28 H28 118.9 . . ?
O13 C29 C68 122.2(16) . . ?
O18 C29 C105 99(2) . . ?
O19 C29 O13 118.0(15) . . ?
O19 C29 O18 146(2) . . ?
O19 C29 C68 119.8(14) . . ?
O19 C29 C105 112.9(18) . . ?
N3 C30 C12 124.3(9) . . ?
N3 C30 H30 117.8 . . ?
C12 C30 H30 117.8 . . ?
O4 C31 O5 130.2(11) . . ?
O4 C31 C55 116.7(10) . . ?
O5 C31 C55 113.0(10) . . ?
N13 C32 C16 122.2(11) . . ?
N13 C32 C24 122.8(10) . . ?
C16 C32 C24 115.1(9) . . ?
O2 C33 C56 114.4(11) . . ?
O7 C33 O2 129.2(11) . . ?
O7 C33 C56 115.8(12) . . ?
N8 C34 H34 118.5 . . ?
N8 C34 C96 123.1(12) . . ?
C96 C34 H34 118.5 . . ?
C43 C35 H35 120.3 . . ?
C43 C35 C44 119.3(10) . . ?
C44 C35 H35 120.3 . . ?
N5 C36 H36 119.5 . . ?
N5 C36 C64 121.0(12) . . ?
C64 C36 H36 119.5 . . ?
C20 C37 H37 119.7 . . ?
C20 C37 C41 120.7(12) . . ?
C41 C37 H37 119.7 . . ?
O3 C38 O8 127.5(12) . . ?
O3 C38 C67 114.6(11) . . ?
O8 C38 C67 117.9(12) . . ?
F1 C39 C22 112.9(11) . . ?
F2 C39 F1 104.5(11) . . ?
F2 C39 C22 112.4(11) . . ?
F3 C39 F1 106.9(11) . . ?
F3 C39 F2 107.8(12) . . ?
F3 C39 C22 111.9(11) . . ?
N6 C40 H40 118.0 . . ?
N6 C40 C54 124.0(13) . . ?
C54 C40 H40 118.0 . . ?
N15 C41 C37 121.9(13) . . ?
N15 C41 C54 121.5(14) . . ?
C54 C41 C37 116.6(11) . . ?
N11 C42 H42A 109.5 . . ?
N11 C42 H42B 109.5 . . ?
N11 C42 H42C 109.5 . . ?
H42A C42 H42B 109.5 . . ?
H42A C42 H42C 109.5 . . ?
H42B C42 H42C 109.5 . . ?
N9 C43 C35 123.4(10) . . ?
N9 C43 H43 118.3 . . ?
C35 C43 H43 118.3 . . ?
N12 C44 C14 123.3(12) . . ?
N12 C44 C35 120.8(12) . . ?
C14 C44 C35 115.9(10) . . ?
F4 C45 F30 96(4) . . ?
F4 C45 C94 114(3) . . ?
F30 C45 C94 115(3) . . ?
F31 C45 F4 109(4) . . ?
F31 C45 F30 95(4) . . ?
F31 C45 C94 123(4) . . ?
N14 C46 C27 121.8(11) . . ?
N14 C46 C64 122.6(10) . . ?
C64 C46 C27 115.6(10) . . ?
N19 C47 C48 119.1(15) . . ?
C65 C47 N19 124.6(14) . . ?
C65 C47 C48 116.3(11) . . ?
C25 C48 C47 120.3(13) . . ?
C25 C48 H48 119.9 . . ?
C47 C48 H48 119.9 . . ?
N13 C49 H49A 109.5 . . ?
N13 C49 H49B 109.5 . . ?
N13 C49 H49C 109.5 . . ?
H49A C49 H49B 109.5 . . ?
H49A C49 H49C 109.5 . . ?
H49B C49 H49C 109.5 . . ?
N16 C50 C57 116(2) . . ?
N16 C50 C76 126(2) . . ?
C57 C50 N22 131(3) . . ?
C57 C50 C76 118.0(14) . . ?
C76 C50 N22 110(3) . . ?
N10 C51 H51 117.3 . . ?
N10 C51 C76 125.5(17) . . ?
C76 C51 H51 117.3 . . ?
N12 C52 H52A 109.5 . . ?
N12 C52 H52B 109.5 . . ?
N12 C52 H52C 109.5 . . ?
H52A C52 H52B 109.5 . . ?
H52A C52 H52C 109.5 . . ?
H52B C52 H52C 109.5 . . ?
N12 C53 H53A 109.5 . . ?
N12 C53 H53B 109.5 . . ?
N12 C53 H53C 109.5 . . ?
H53A C53 H53B 109.5 . . ?
H53A C53 H53C 109.5 . . ?
H53B C53 H53C 109.5 . . ?
C40 C54 C41 119.1(13) . . ?
C40 C54 H54 120.4 . . ?
C41 C54 H54 120.4 . . ?
F10 C55 F21 111(3) . . ?
F10 C55 F38 109(3) . . ?
F10 C55 C31 113(3) . . ?
F13 C55 F21 114.1(18) . . ?
F13 C55 F24 98.5(19) . . ?
F13 C55 C31 118.0(19) . . ?
F21 C55 F24 97.3(16) . . ?
F21 C55 F38 101(3) . . ?
F21 C55 C31 115.0(11) . . ?
F24 C55 C31 110.3(16) . . ?
F38 C55 C31 107(2) . . ?
F5 C56 F9 106.5(15) . . ?
F5 C56 F14 101.1(14) . . ?
F5 C56 C33 108.9(12) . . ?
F9 C56 C33 112.9(11) . . ?
F14 C56 F9 111.1(15) . . ?
F14 C56 C33 115.2(13) . . ?
C50 C57 H57 120.6 . . ?
C50 C57 C84 118.8(16) . . ?
C84 C57 H57 120.6 . . ?
C74 C58 H58 118.8 . . ?
C74 C58 C108 122(5) . . ?
C108 C58 H58 118.7 . . ?
N14 C59 H59A 109.5 . . ?
N14 C59 H59B 109.5 . . ?
N14 C59 H59C 109.5 . . ?
H59A C59 H59B 109.5 . . ?
H59A C59 H59C 109.5 . . ?
H59B C59 H59C 109.5 . . ?
N16 C60 H60A 109.5 . . ?
N16 C60 H60B 109.5 . . ?
N16 C60 H60C 109.5 . . ?
H60A C60 H60B 109.5 . . ?
H60A C60 H60C 109.5 . . ?
H60B C60 H60C 109.5 . . ?
F6 C61 F7 105.8(17) . . ?
F6 C61 C102 111.4(15) . . ?
F7 C61 C102 109.8(15) . . ?
F12 C61 F6 111.9(19) . . ?
F12 C61 F7 103.4(16) . . ?
F12 C61 C102 114.0(16) . . ?
N14 C62 H62A 109.5 . . ?
N14 C62 H62B 109.5 . . ?
N14 C62 H62C 109.5 . . ?
H62A C62 H62B 109.5 . . ?
H62A C62 H62C 109.5 . . ?
H62B C62 H62C 109.5 . . ?
N15 C63 H63A 109.5 . . ?
N15 C63 H63B 109.5 . . ?
N15 C63 H63C 109.5 . . ?
H63A C63 H63B 109.5 . . ?
H63A C63 H63C 109.5 . . ?
H63B C63 H63C 109.5 . . ?
C36 C64 H64 119.2 . . ?
C46 C64 C36 121.6(11) . . ?
C46 C64 H64 119.2 . . ?
C47 C65 H65 119.2 . . ?
C47 C65 C66 121.7(14) . . ?
C66 C65 H65 119.2 . . ?
N4 C66 C65 120.5(14) . . ?
N4 C66 H66 119.8 . . ?
C65 C66 H66 119.8 . . ?
F16 C67 F25 107.5(15) . . ?
F16 C67 C38 110.6(14) . . ?
F23 C67 F16 104.8(15) . . ?
F23 C67 F25 108.4(15) . . ?
F23 C67 C38 115.5(14) . . ?
F25 C67 C38 109.8(12) . . ?
F18 C68 C29 104.6(16) . . ?
F19 C68 F18 105(3) . . ?
F19 C68 F22 112(3) . . ?
F19 C68 C29 119(2) . . ?
F22 C68 F18 105(2) . . ?
F22 C68 C29 109(2) . . ?
N16 C70 H70A 109.5 . . ?
N16 C70 H70B 109.5 . . ?
N16 C70 H70C 109.5 . . ?
H70A C70 H70B 109.5 . . ?
H70A C70 H70C 109.5 . . ?
H70B C70 H70C 109.5 . . ?
N19 C71 H71A 109.5 . . ?
N19 C71 H71B 109.5 . . ?
N19 C71 H71C 109.5 . . ?
H71A C71 H71B 109.5 . . ?
H71A C71 H71C 109.5 . . ?
H71B C71 H71C 109.5 . . ?
N18 C72 H72A 109.5 . . ?
N18 C72 H72B 109.5 . . ?
N18 C72 H72C 109.5 . . ?
H72A C72 H72B 109.5 . . ?
H72A C72 H72C 109.5 . . ?
H72B C72 H72C 109.5 . . ?
N18 C73 H73A 109.5 . . ?
N18 C73 H73B 109.5 . . ?
N18 C73 H73C 109.5 . . ?
H73A C73 H73B 109.5 . . ?
H73A C73 H73C 109.5 . . ?
H73B C73 H73C 109.5 . . ?
N20 C74 C99 122(6) . . ?
C58 C74 N20 125(6) . . ?
C58 C74 C99 113(5) . . ?
F8 C75 F17 112(2) . . ?
F8 C75 F26 109.3(19) . . ?
F8 C75 C78 111.3(19) . . ?
F17 C75 C78 111.6(17) . . ?
F26 C75 F17 103(2) . . ?
F26 C75 C78 110.0(18) . . ?
C50 C76 H76 121.0 . . ?
C51 C76 C50 118.0(17) . . ?
C51 C76 H76 121.0 . . ?
N19 C77 H77A 109.5 . . ?
N19 C77 H77B 109.5 . . ?
N19 C77 H77C 109.5 . . ?
H77A C77 H77B 109.5 . . ?
H77A C77 H77C 109.5 . . ?
H77B C77 H77C 109.5 . . ?
O14 C78 C75 116(2) . . ?
O21 C78 O14 124(3) . . ?
O21 C78 C75 120(2) . . ?
N20 C79 H79A 109.5 . . ?
N20 C79 H79B 109.5 . . ?
N20 C79 H79C 109.5 . . ?
H79A C79 H79B 109.5 . . ?
H79A C79 H79C 109.5 . . ?
H79B C79 H79C 109.5 . . ?
N17 C80 H80A 109.5 . . ?
N17 C80 H80B 109.5 . . ?
N17 C80 H80C 109.5 . . ?
H80A C80 H80B 109.5 . . ?
H80A C80 H80C 109.5 . . ?
H80B C80 H80C 109.5 . . ?
N17 C81 H81A 109.5 . . ?
N17 C81 H81B 109.5 . . ?
N17 C81 H81C 109.5 . . ?
H81A C81 H81B 109.5 . . ?
H81A C81 H81C 109.5 . . ?
H81B C81 H81C 109.5 . . ?
N17 C82 C96 123.5(14) . . ?
N17 C82 C107 123.5(14) . . ?
C96 C82 C107 112.9(12) . . ?
N21 C83 H83A 109.5 . . ?
N21 C83 H83B 109.5 . . ?
N21 C83 H83C 109.5 . . ?
H83A C83 H83B 109.5 . . ?
H83A C83 H83C 109.5 . . ?
H83B C83 H83C 109.5 . . ?
N10 C84 C57 124.2(16) . . ?
N10 C84 H84 117.9 . . ?
C57 C84 H84 117.9 . . ?
N22 C85 H85A 109.5 . . ?
N22 C85 H85B 109.5 . . ?
N22 C85 H85C 109.5 . . ?
H85A C85 H85B 109.5 . . ?
H85A C85 H85C 109.5 . . ?
H85B C85 H85C 109.5 . . ?
N22 C86 H86A 109.5 . . ?
N22 C86 H86B 109.5 . . ?
N22 C86 H86C 109.5 . . ?
H86A C86 H86B 109.5 . . ?
H86A C86 H86C 109.5 . . ?
H86B C86 H86C 109.5 . . ?
C21 C87 H87 119.9 . . ?
C95 C87 C21 120.2(15) . . ?
C95 C87 H87 119.9 . . ?
C28 C88 H88 119.8 . . ?
C95 C88 C28 120.4(14) . . ?
C95 C88 H88 119.8 . . ?
N23 C89 H89A 109.5 . . ?
N23 C89 H89B 109.5 . . ?
N23 C89 H89C 109.5 . . ?
H89A C89 H89B 109.5 . . ?
H89A C89 H89C 109.5 . . ?
H89B C89 H89C 109.5 . . ?
N23 C90 H90A 109.5 . . ?
N23 C90 H90B 109.5 . . ?
N23 C90 H90C 109.5 . . ?
H90A C90 H90B 109.5 . . ?
H90A C90 H90C 109.5 . . ?
H90B C90 H90C 109.5 . . ?
O16 C91 C92 114(5) . . ?
O22 C91 O16 128(5) . . ?
O22 C91 C92 115(5) . . ?
F27 C92 C91 112(4) . . ?
F28 C92 F27 103(4) . . ?
F28 C92 C91 118(4) . . ?
F29 C92 F27 118(4) . . ?
F29 C92 F28 96(4) . . ?
F29 C92 C91 110(4) . . ?
F15 C93 C94 104(3) . . ?
F32 C93 F15 104(5) . . ?
F32 C93 C94 105(3) . . ?
F4A C93 F15 113(4) . . ?
F4A C93 F32 115(6) . . ?
F4A C93 C94 114(4) . . ?
O6 C94 O17 130.3(11) . . ?
O6 C94 C45 111(2) . . ?
O6 C94 C93 118.5(19) . . ?
O17 C94 C45 119(2) . . ?
O17 C94 C93 111.2(19) . . ?
N23 C95 C88 109(4) . . ?
C87 C95 N18 115(2) . . ?
C87 C95 N23 133(4) . . ?
C87 C95 C88 117.5(13) . . ?
C88 C95 N18 127(2) . . ?
C34 C96 C82 121.5(12) . . ?
C34 C96 H96 119.3 . . ?
C82 C96 H96 119.3 . . ?
N13 C97 H97A 109.5 . . ?
N13 C97 H97B 109.5 . . ?
N13 C97 H97C 109.5 . . ?
H97A C97 H97B 109.5 . . ?
H97A C97 H97C 109.5 . . ?
H97B C97 H97C 109.5 . . ?
N1 C98 H98 116.9 . . ?
N1 C98 H98A 119.0 . . ?
N1 C98 C109 122(3) . . ?
C99 C98 N1 126(3) . . ?
C99 C98 H98 116.9 . . ?
C109 C98 H98A 119.0 . . ?
C74 C99 H99 118.0 . . ?
C98 C99 C74 124(5) . . ?
C98 C99 H99 118.0 . . ?
N21 C100 H10A 109.5 . . ?
N21 C100 H10B 109.5 . . ?
N21 C100 H10C 109.5 . . ?
H10A C100 H10B 109.5 . . ?
H10A C100 H10C 109.5 . . ?
H10B C100 H10C 109.5 . . ?
N20 C101 H10D 109.5 . . ?
N20 C101 H10E 109.5 . . ?
N20 C101 H10F 109.5 . . ?
H10D C101 H10E 109.5 . . ?
H10D C101 H10F 109.5 . . ?
H10E C101 H10F 109.5 . . ?
O10 C102 O15 132.6(15) . . ?
O10 C102 C61 114.8(16) . . ?
O15 C102 C61 112.6(15) . . ?
O11 C103 O12 140(2) . . ?
O11 C103 O20 107(3) . . ?
O11 C103 C104 117.5(14) . . ?
O12 C103 C104 101(2) . . ?
O20 C103 C104 134(2) . . ?
F11 C104 C103 96(2) . . ?
F35 C104 F37 96.3(18) . . ?
F35 C104 C103 127(2) . . ?
F36 C104 F11 114(2) . . ?
F36 C104 F35 103.2(17) . . ?
F36 C104 F37 108.8(17) . . ?
F36 C104 C103 109.9(14) . . ?
F37 C104 F11 118(2) . . ?
F37 C104 C103 110.2(13) . . ?
F20 C105 F33 103(4) . . ?
F20 C105 F34 106(4) . . ?
F20 C105 C29 126(3) . . ?
F34 C105 F33 101(4) . . ?
F34 C105 C29 110(4) . . ?
C29 C105 F33 107(2) . . ?
N8 C106 H106 117.7 . . ?
C107 C106 N8 124.5(12) . . ?
C107 C106 H106 117.7 . . ?
C82 C107 H107 119.2 . . ?
C106 C107 C82 121.6(12) . . ?
C106 C107 H107 119.2 . . ?
N1 C108 C58 120(3) . . ?
N1 C108 H108 120.1 . . ?
N1 C108 H10G 115.6 . . ?
C58 C108 H108 120.1 . . ?
C110 C108 N1 129(3) . . ?
C110 C108 H10G 115.6 . . ?
C98 C109 H109 121.3 . . ?
C111 C109 C98 117(5) . . ?
C111 C109 H109 121.3 . . ?
C108 C110 H110 121.2 . . ?
C108 C110 C111 118(5) . . ?
C111 C110 H110 121.1 . . ?
C109 C111 N21 120(6) . . ?
C109 C111 C110 119(5) . . ?
C110 C111 N21 116(5) . . ?
N15 C63A H63D 109.5 . . ?
N15 C63A H63E 109.5 . . ?
N15 C63A H63F 109.5 . . ?
H63D C63A H63E 109.5 . . ?
H63D C63A H63F 109.5 . . ?
H63E C63A H63F 109.5 . . ?
N15 C69A H69A 109.5 . . ?
N15 C69A H69B 109.5 . . ?
N15 C69A H69C 109.5 . . ?
H69A C69A H69B 109.5 . . ?
H69A C69A H69C 109.5 . . ?
H69B C69A H69C 109.5 . . ?

loop_
_geom_bond_atom_site_label_1
_geom_bond_atom_site_label_2
_geom_bond_distance
_geom_bond_site_symmetry_2
_geom_bond_publ_flag
Hg1 N9 2.098(9) . ?
Hg1 C7 2.019(9) . ?
Hg2 N3 2.122(8) . ?
Hg2 C2 2.056(9) . ?
Hg3 N4 2.108(8) . ?
Hg3 C4 2.045(9) . ?
Hg4 O21 2.578(16) . ?
Hg4 N2 2.138(8) . ?
Hg4 C1 2.062(8) . ?
Hg5 N8 2.100(10) . ?
Hg5 C5 2.041(9) . ?
Hg6 N5 2.117(9) . ?
Hg6 C8 2.045(9) . ?
Hg7 Hg9 3.4405(7) . ?
Hg7 O12 2.63(2) . ?
Hg7 N7 2.097(9) . ?
Hg7 C11 2.025(11) . ?
Hg8 O5 2.625(9) . ?
Hg8 N1 2.113(9) . ?
Hg8 C9 2.034(9) . ?
Hg9 N10 2.091(9) . ?
Hg9 C3 2.009(10) . ?
Hg10 N6 2.091(9) . ?
Hg10 C6 2.038(9) . ?
Fe01 C1 2.056(8) . ?
Fe01 C2 2.074(9) . ?
Fe01 C3 2.089(10) . ?
Fe01 C4 2.052(10) . ?
Fe01 C5 2.042(9) . ?
Fe01 C6 2.089(9) . ?
Fe01 C7 2.069(10) . ?
Fe01 C8 2.060(10) . ?
Fe01 C9 2.082(10) . ?
Fe01 C11 2.082(10) . ?
F1 C39 1.327(15) . ?
F2 C39 1.316(15) . ?
F3 C39 1.302(16) . ?
F4 C45 1.39(4) . ?
F5 C56 1.283(18) . ?
F6 C61 1.28(2) . ?
F7 C61 1.32(2) . ?
F8 C75 1.23(2) . ?
F9 C56 1.299(17) . ?
F10 C55 1.10(3) . ?
F11 C104 1.39(3) . ?
F12 C61 1.28(2) . ?
F13 C55 1.26(3) . ?
F14 C56 1.298(17) . ?
F15 C93 1.36(6) . ?
F16 C67 1.33(2) . ?
F17 C75 1.35(3) . ?
F18 C68 1.37(3) . ?
F19 C68 1.26(4) . ?
F20 C105 1.34(4) . ?
F21 C55 1.304(16) . ?
F22 C68 1.30(3) . ?
F23 C67 1.267(19) . ?
F24 C55 1.50(3) . ?
F25 C67 1.336(18) . ?
F26 C75 1.33(2) . ?
F27 C92 1.31(5) . ?
F28 C92 1.30(5) . ?
F29 C92 1.26(5) . ?
F30 C45 1.43(6) . ?
F31 C45 1.25(6) . ?
F32 C93 1.24(6) . ?
F33 C105 1.53(6) . ?
F34 C105 1.43(8) . ?
F35 C104 1.36(3) . ?
F36 C104 1.302(18) . ?
F37 C104 1.37(2) . ?
F38 C55 1.42(4) . ?
O1 C22 1.248(13) . ?
O2 C33 1.268(15) . ?
O3 C38 1.237(13) . ?
O4 C31 1.217(13) . ?
O5 C31 1.246(14) . ?
O6 C94 1.229(17) . ?
O7 C33 1.224(14) . ?
O8 C38 1.239(13) . ?
O9 C22 1.242(13) . ?
O10 C102 1.203(19) . ?
O11 C103 1.163(19) . ?
O12 C103 1.35(3) . ?
O13 C29 1.257(19) . ?
O14 C78 1.16(3) . ?
O15 C102 1.228(19) . ?
O16 C91 1.29(6) . ?
O17 C94 1.231(17) . ?
O18 C29 1.31(3) . ?
O19 C29 1.212(14) . ?
O20 C103 1.30(4) . ?
O21 C78 0.98(3) . ?
O22 C91 1.12(6) . ?
N1 C98 1.302(19) . ?
N1 C108 1.310(16) . ?
N2 C10 1.333(14) . ?
N2 C19 1.344(14) . ?
N3 C18 1.350(13) . ?
N3 C30 1.343(14) . ?
N4 C25 1.327(16) . ?
N4 C66 1.334(17) . ?
N5 C26 1.334(15) . ?
N5 C36 1.362(15) . ?
N6 C20 1.369(15) . ?
N6 C40 1.348(16) . ?
N7 C21 1.358(15) . ?
N7 C28 1.342(16) . ?
N8 C34 1.362(16) . ?
N8 C106 1.344(15) . ?
N9 C13 1.364(13) . ?
N9 C43 1.368(14) . ?
N10 C51 1.307(19) . ?
N10 C84 1.344(18) . ?
N11 C15 1.449(14) . ?
N11 C17 1.350(12) . ?
N11 C42 1.456(14) . ?
N12 C44 1.335(15) . ?
N12 C52 1.45(2) . ?
N12 C53 1.493(19) . ?
N13 C32 1.356(13) . ?
N13 C49 1.444(16) . ?
N13 C97 1.465(17) . ?
N14 C46 1.349(14) . ?
N14 C59 1.460(17) . ?
N14 C62 1.462(15) . ?
N15 C41 1.321(16) . ?
N15 C63 1.29(3) . ?
N15 C63A 1.78(3) . ?
N15 C69A 1.46(2) . ?
N16 C50 1.33(3) . ?
N16 C60 1.48(4) . ?
N16 C70 1.48(4) . ?
N17 C80 1.50(2) . ?
N17 C81 1.43(2) . ?
N17 C82 1.291(18) . ?
N18 C72 1.44(4) . ?
N18 C73 1.49(4) . ?
N18 C95 1.42(4) . ?
N19 C47 1.366(16) . ?
N19 C71 1.45(3) . ?
N19 C77 1.46(3) . ?
N20 C74 1.32(6) . ?
N20 C79 1.53(5) . ?
N20 C101 1.44(5) . ?
N21 C83 1.37(5) . ?
N21 C100 1.60(6) . ?
N21 C111 1.41(7) . ?
N22 C50 1.48(4) . ?
N22 C85 1.44(9) . ?
N22 C86 1.65(8) . ?
N23 C89 1.55(8) . ?
N23 C90 1.35(9) . ?
N23 C95 1.37(6) . ?
C1 C5 1.419(13) . ?
C1 C11 1.446(13) . ?
C2 C7 1.413(12) . ?
C2 C9 1.426(13) . ?
C3 C4 1.437(15) . ?
C3 C9 1.450(13) . ?
C4 C7 1.446(12) . ?
C5 C8 1.427(13) . ?
C6 C8 1.434(14) . ?
C6 C11 1.437(13) . ?
C10 H10 0.9500 . ?
C10 C16 1.377(14) . ?
C12 H12 0.9500 . ?
C12 C17 1.414(14) . ?
C12 C30 1.365(13) . ?
C13 H13 0.9500 . ?
C13 C14 1.337(16) . ?
C14 H14 0.9500 . ?
C14 C44 1.407(18) . ?
C15 H15A 0.9800 . ?
C15 H15B 0.9800 . ?
C15 H15C 0.9800 . ?
C16 H16 0.9500 . ?
C16 C32 1.405(15) . ?
C17 C23 1.428(14) . ?
C18 H18 0.9500 . ?
C18 C23 1.362(14) . ?
C19 H19 0.9500 . ?
C19 C24 1.358(15) . ?
C20 H20 0.9500 . ?
C20 C37 1.373(17) . ?
C21 H21 0.9500 . ?
C21 C87 1.367(16) . ?
C22 C39 1.565(16) . ?
C23 H23 0.9500 . ?
C24 H24 0.9500 . ?
C24 C32 1.426(17) . ?
C25 H25 0.9500 . ?
C25 C48 1.349(16) . ?
C26 H26 0.9500 . ?
C26 C27 1.371(15) . ?
C27 H27 0.9500 . ?
C27 C46 1.397(15) . ?
C28 H28 0.9500 . ?
C28 C88 1.40(2) . ?
C29 C68 1.47(2) . ?
C29 C105 1.49(3) . ?
C30 H30 0.9500 . ?
C31 C55 1.534(18) . ?
C33 C56 1.539(17) . ?
C34 H34 0.9500 . ?
C34 C96 1.373(17) . ?
C35 H35 0.9500 . ?
C35 C43 1.375(15) . ?
C35 C44 1.427(16) . ?
C36 H36 0.9500 . ?
C36 C64 1.402(17) . ?
C37 H37 0.9500 . ?
C37 C41 1.41(2) . ?
C38 C67 1.52(2) . ?
C40 H40 0.9500 . ?
C40 C54 1.397(16) . ?
C41 C54 1.405(19) . ?
C42 H42A 0.9800 . ?
C42 H42B 0.9800 . ?
C42 H42C 0.9800 . ?
C43 H43 0.9500 . ?
C45 C94 1.44(3) . ?
C46 C64 1.391(17) . ?
C47 C48 1.40(2) . ?
C47 C65 1.34(2) . ?
C48 H48 0.9500 . ?
C49 H49A 0.9800 . ?
C49 H49B 0.9800 . ?
C49 H49C 0.9800 . ?
C50 C57 1.37(2) . ?
C50 C76 1.39(3) . ?
C51 H51 0.9500 . ?
C51 C76 1.386(19) . ?
C52 H52A 0.9800 . ?
C52 H52B 0.9800 . ?
C52 H52C 0.9800 . ?
C53 H53A 0.9800 . ?
C53 H53B 0.9800 . ?
C53 H53C 0.9800 . ?
C54 H54 0.9500 . ?
C57 H57 0.9500 . ?
C57 C84 1.385(18) . ?
C58 H58 0.9500 . ?
C58 C74 1.28(8) . ?
C58 C108 1.47(5) . ?
C59 H59A 0.9800 . ?
C59 H59B 0.9800 . ?
C59 H59C 0.9800 . ?
C60 H60A 0.9800 . ?
C60 H60B 0.9800 . ?
C60 H60C 0.9800 . ?
C61 C102 1.62(2) . ?
C62 H62A 0.9800 . ?
C62 H62B 0.9800 . ?
C62 H62C 0.9800 . ?
C63 H63A 0.9800 . ?
C63 H63B 0.9800 . ?
C63 H63C 0.9800 . ?
C64 H64 0.9500 . ?
C65 H65 0.9500 . ?
C65 C66 1.395(19) . ?
C66 H66 0.9500 . ?
C70 H70A 0.9800 . ?
C70 H70B 0.9800 . ?
C70 H70C 0.9800 . ?
C71 H71A 0.9800 . ?
C71 H71B 0.9800 . ?
C71 H71C 0.9800 . ?
C72 H72A 0.9800 . ?
C72 H72B 0.9800 . ?
C72 H72C 0.9800 . ?
C73 H73A 0.9800 . ?
C73 H73B 0.9800 . ?
C73 H73C 0.9800 . ?
C74 C99 1.33(8) . ?
C75 C78 1.67(3) . ?
C76 H76 0.9500 . ?
C77 H77A 0.9800 . ?
C77 H77B 0.9800 . ?
C77 H77C 0.9800 . ?
C79 H79A 0.9800 . ?
C79 H79B 0.9800 . ?
C79 H79C 0.9800 . ?
C80 H80A 0.9800 . ?
C80 H80B 0.9800 . ?
C80 H80C 0.9800 . ?
C81 H81A 0.9800 . ?
C81 H81B 0.9800 . ?
C81 H81C 0.9800 . ?
C82 C96 1.418(19) . ?
C82 C107 1.45(2) . ?
C83 H83A 0.9800 . ?
C83 H83B 0.9800 . ?
C83 H83C 0.9800 . ?
C84 H84 0.9500 . ?
C85 H85A 0.9800 . ?
C85 H85B 0.9800 . ?
C85 H85C 0.9800 . ?
C86 H86A 0.9800 . ?
C86 H86B 0.9800 . ?
C86 H86C 0.9800 . ?
C87 H87 0.9500 . ?
C87 C95 1.36(2) . ?
C88 H88 0.9500 . ?
C88 C95 1.37(2) . ?
C89 H89A 0.9800 . ?
C89 H89B 0.9800 . ?
C89 H89C 0.9800 . ?
C90 H90A 0.9800 . ?
C90 H90B 0.9800 . ?
C90 H90C 0.9800 . ?
C91 C92 1.46(6) . ?
C93 C94 1.67(3) . ?
C93 F4A 1.08(6) . ?
C96 H96 0.9500 . ?
C97 H97A 0.9800 . ?
C97 H97B 0.9800 . ?
C97 H97C 0.9800 . ?
C98 H98 0.9500 . ?
C98 H98A 0.9500 . ?
C98 C99 1.28(5) . ?
C98 C109 1.51(4) . ?
C99 H99 0.9500 . ?
C100 H10A 0.9800 . ?
C100 H10B 0.9800 . ?
C100 H10C 0.9800 . ?
C101 H10D 0.9800 . ?
C101 H10E 0.9800 . ?
C101 H10F 0.9800 . ?
C103 C104 1.55(3) . ?
C106 H106 0.9500 . ?
C106 C107 1.337(19) . ?
C107 H107 0.9500 . ?
C108 H108 0.9500 . ?
C108 H10G 0.9500 . ?
C108 C110 1.30(5) . ?
C109 H109 0.9500 . ?
C109 C111 1.24(8) . ?
C110 H110 0.9500 . ?
C110 C111 1.40(8) . ?
C63A H63D 0.9800 . ?
C63A H63E 0.9800 . ?
C63A H63F 0.9800 . ?
C69A H69A 0.9800 . ?
C69A H69B 0.9800 . ?
C69A H69C 0.9800 . ?

loop_
_geom_torsion_atom_site_label_1
_geom_torsion_atom_site_label_2
_geom_torsion_atom_site_label_3
_geom_torsion_atom_site_label_4
_geom_torsion
_geom_torsion_site_symmetry_1
_geom_torsion_site_symmetry_2
_geom_torsion_site_symmetry_3
_geom_torsion_site_symmetry_4
_geom_torsion_publ_flag
Hg1 N9 C13 C14 173.0(9) . . . . ?
Hg1 N9 C43 C35 -171.9(9) . . . . ?
Hg2 N3 C18 C23 -175.1(9) . . . . ?
Hg2 N3 C30 C12 175.7(8) . . . . ?
Hg2 C2 C7 Hg1 0.3(13) . . . . ?
Hg2 C2 C7 Fe01 -129.6(7) . . . . ?
Hg2 C2 C7 C4 170.7(7) . . . . ?
Hg2 C2 C9 Hg8 5.5(12) . . . . ?
Hg2 C2 C9 Fe01 129.7(7) . . . . ?
Hg2 C2 C9 C3 -170.2(7) . . . . ?
Hg3 N4 C25 C48 175.7(10) . . . . ?
Hg3 N4 C66 C65 -171.4(15) . . . . ?
Hg3 C4 C7 Hg1 -4.8(14) . . . . ?
Hg3 C4 C7 Fe01 124.3(8) . . . . ?
Hg3 C4 C7 C2 -175.0(7) . . . . ?
Hg4 O21 C78 O14 24(6) . . . . ?
Hg4 O21 C78 C75 -162(3) . . . . ?
Hg4 N2 C10 C16 178.5(8) . . . . ?
Hg4 N2 C19 C24 -176.9(9) . . . . ?
Hg4 C1 C5 Hg5 0.0(11) . . . . ?
Hg4 C1 C5 Fe01 -130.3(7) . . . . ?
Hg4 C1 C5 C8 169.8(7) . . . . ?
Hg4 C1 C11 Hg7 10.8(13) . . . . ?
Hg4 C1 C11 Fe01 131.7(8) . . . . ?
Hg4 C1 C11 C6 -168.2(7) . . . . ?
Hg5 N8 C34 C96 -167.6(11) . . . . ?
Hg5 N8 C106 C107 164.8(11) . . . . ?
Hg5 C5 C8 Hg6 -9.8(13) . . . . ?
Hg5 C5 C8 Fe01 -130.6(7) . . . . ?
Hg5 C5 C8 C6 168.5(7) . . . . ?
Hg6 N5 C26 C27 171.1(10) . . . . ?
Hg6 N5 C36 C64 -169.4(11) . . . . ?
Hg7 O12 C103 O11 46(4) . . . . ?
Hg7 O12 C103 C104 -120.0(19) . . . . ?
Hg7 N7 C21 C87 -177.5(11) . . . . ?
Hg7 N7 C28 C88 177.5(11) . . . . ?
Hg8 O5 C31 O4 18.4(17) . . . . ?
Hg8 O5 C31 C55 -165.7(9) . . . . ?
Hg8 N1 C98 C99 -174(4) . . . . ?
Hg8 N1 C98 C109 163(3) . . . . ?
Hg8 N1 C108 C58 -177(5) . . . . ?
Hg8 N1 C108 C110 -169(4) . . . . ?
Hg9 N10 C51 C76 -173.6(18) . . . . ?
Hg9 N10 C84 C57 173.0(11) . . . . ?
Hg9 C3 C4 Hg3 0.1(13) . . . . ?
Hg9 C3 C4 Fe01 124.9(8) . . . . ?
Hg9 C3 C4 C7 -175.3(7) . . . . ?
Hg9 C3 C9 Hg8 -1.1(14) . . . . ?
Hg9 C3 C9 Fe01 -125.8(8) . . . . ?
Hg9 C3 C9 C2 174.3(7) . . . . ?
Hg10 N6 C20 C37 177.0(10) . . . . ?
Hg10 N6 C40 C54 -176.7(11) . . . . ?
Hg10 C6 C8 Hg6 8.6(12) . . . . ?
Hg10 C6 C8 Fe01 130.5(7) . . . . ?
Hg10 C6 C8 C5 -169.8(7) . . . . ?
Hg10 C6 C11 Hg7 -9.6(13) . . . . ?
Hg10 C6 C11 Fe01 -131.4(8) . . . . ?
Hg10 C6 C11 C1 169.5(7) . . . . ?
Fe01 C1 C5 Hg5 130.3(7) . . . . ?
Fe01 C1 C5 C8 -59.9(7) . . . . ?
Fe01 C1 C11 Hg7 -120.8(8) . . . . ?
Fe01 C1 C11 C6 60.1(7) . . . . ?
Fe01 C2 C7 Hg1 129.9(8) . . . . ?
Fe01 C2 C7 C4 -59.8(7) . . . . ?
Fe01 C2 C9 Hg8 -124.2(8) . . . . ?
Fe01 C2 C9 C3 60.1(7) . . . . ?
Fe01 C3 C4 Hg3 -124.7(7) . . . . ?
Fe01 C3 C4 C7 59.9(7) . . . . ?
Fe01 C3 C9 Hg8 124.7(8) . . . . ?
Fe01 C3 C9 C2 -59.9(7) . . . . ?
Fe01 C4 C7 Hg1 -129.1(8) . . . . ?
Fe01 C4 C7 C2 60.7(7) . . . . ?
Fe01 C5 C8 Hg6 120.8(8) . . . . ?
Fe01 C5 C8 C6 -60.9(7) . . . . ?
Fe01 C6 C8 Hg6 -121.9(7) . . . . ?
Fe01 C6 C8 C5 59.7(6) . . . . ?
Fe01 C6 C11 Hg7 121.7(7) . . . . ?
Fe01 C6 C11 C1 -59.2(6) . . . . ?
F4 C45 C94 O6 -165(4) . . . . ?
F4 C45 C94 O17 21(6) . . . . ?
F6 C61 C102 O10 -151.4(17) . . . . ?
F6 C61 C102 O15 31(2) . . . . ?
F7 C61 C102 O10 91.8(19) . . . . ?
F7 C61 C102 O15 -85.8(19) . . . . ?
F8 C75 C78 O14 -176(2) . . . . ?
F8 C75 C78 O21 10(3) . . . . ?
F12 C61 C102 O10 -24(2) . . . . ?
F12 C61 C102 O15 158.7(17) . . . . ?
F15 C93 C94 O6 -73(3) . . . . ?
F15 C93 C94 O17 106(3) . . . . ?
F17 C75 C78 O14 -51(3) . . . . ?
F17 C75 C78 O21 135(3) . . . . ?
F26 C75 C78 O14 63(3) . . . . ?
F26 C75 C78 O21 -111(3) . . . . ?
F30 C45 C94 O6 86(4) . . . . ?
F30 C45 C94 O17 -88(3) . . . . ?
F31 C45 C94 O6 -30(6) . . . . ?
F31 C45 C94 O17 157(4) . . . . ?
F32 C93 C94 O6 36(6) . . . . ?
F32 C93 C94 O17 -145(4) . . . . ?
O1 C22 C39 F1 2.9(15) . . . . ?
O1 C22 C39 F2 120.8(12) . . . . ?
O1 C22 C39 F3 -117.7(12) . . . . ?
O2 C33 C56 F5 -104.3(15) . . . . ?
O2 C33 C56 F9 137.6(15) . . . . ?
O2 C33 C56 F14 8(2) . . . . ?
O3 C38 C67 F16 -52.0(16) . . . . ?
O3 C38 C67 F23 -170.7(14) . . . . ?
O3 C38 C67 F25 66.4(17) . . . . ?
O4 C31 C55 F10 -138(3) . . . . ?
O4 C31 C55 F13 130(2) . . . . ?
O4 C31 C55 F21 -9(2) . . . . ?
O4 C31 C55 F24 -118.1(14) . . . . ?
O4 C31 C55 F38 102(3) . . . . ?
O5 C31 C55 F10 46(3) . . . . ?
O5 C31 C55 F13 -47(2) . . . . ?
O5 C31 C55 F21 174.1(14) . . . . ?
O5 C31 C55 F24 65.3(17) . . . . ?
O5 C31 C55 F38 -75(3) . . . . ?
O7 C33 C56 F5 83.7(15) . . . . ?
O7 C33 C56 F9 -34(2) . . . . ?
O7 C33 C56 F14 -163.6(15) . . . . ?
O8 C38 C67 F16 126.8(14) . . . . ?
O8 C38 C67 F23 8(2) . . . . ?
O8 C38 C67 F25 -114.8(14) . . . . ?
O9 C22 C39 F1 -175.9(11) . . . . ?
O9 C22 C39 F2 -58.0(15) . . . . ?
O9 C22 C39 F3 63.5(15) . . . . ?
O11 C103 C104 F11 -152(2) . . . . ?
O11 C103 C104 F35 -145(2) . . . . ?
O11 C103 C104 F36 90.1(17) . . . . ?
O11 C103 C104 F37 -29.8(19) . . . . ?
O12 C103 C104 F35 25(2) . . . . ?
O12 C103 C104 F36 -100.2(17) . . . . ?
O12 C103 C104 F37 139.9(15) . . . . ?
O13 C29 C68 F18 88(2) . . . . ?
O13 C29 C68 F19 -155(3) . . . . ?
O13 C29 C68 F22 -24(3) . . . . ?
O16 C91 C92 F27 -41(5) . . . . ?
O16 C91 C92 F28 78(6) . . . . ?
O16 C91 C92 F29 -174(4) . . . . ?
O18 C29 C105 F20 7(5) . . . . ?
O18 C29 C105 F33 128(3) . . . . ?
O18 C29 C105 F34 -123(4) . . . . ?
O19 C29 C68 F18 -94(2) . . . . ?
O19 C29 C68 F19 23(3) . . . . ?
O19 C29 C68 F22 153.8(18) . . . . ?
O19 C29 C105 F20 175(4) . . . . ?
O19 C29 C105 F33 -64(3) . . . . ?
O19 C29 C105 F34 46(4) . . . . ?
O20 C103 C104 F11 43(3) . . . . ?
O20 C103 C104 F36 -75(3) . . . . ?
O20 C103 C104 F37 165(2) . . . . ?
O22 C91 C92 F27 157(4) . . . . ?
O22 C91 C92 F28 -84(6) . . . . ?
O22 C91 C92 F29 24(6) . . . . ?
N1 C98 C99 C74 -14(11) . . . . ?
N1 C98 C109 C111 17(7) . . . . ?
N1 C108 C110 C111 -2(8) . . . . ?
N2 C10 C16 C32 -1.5(16) . . . . ?
N2 C19 C24 C32 -1.6(19) . . . . ?
N3 C18 C23 C17 -0.6(18) . . . . ?
N4 C25 C48 C47 -5(2) . . . . ?
N5 C26 C27 C46 -2(2) . . . . ?
N5 C36 C64 C46 -1(2) . . . . ?
N6 C20 C37 C41 -1(2) . . . . ?
N6 C40 C54 C41 1(2) . . . . ?
N7 C21 C87 C95 1(2) . . . . ?
N7 C28 C88 C95 -1(2) . . . . ?
N8 C34 C96 C82 6(2) . . . . ?
N8 C106 C107 C82 -1(2) . . . . ?
N9 C13 C14 C44 -3.8(19) . . . . ?
N10 C51 C76 C50 -5(4) . . . . ?
N11 C17 C23 C18 178.4(11) . . . . ?
N14 C46 C64 C36 177.5(14) . . . . ?
N15 C41 C54 C40 177.4(15) . . . . ?
N16 C50 C57 C84 177.3(18) . . . . ?
N16 C50 C76 C51 -178(2) . . . . ?
N17 C82 C96 C34 177.7(16) . . . . ?
N17 C82 C107 C106 179.9(16) . . . . ?
N19 C47 C48 C25 -176.3(13) . . . . ?
N19 C47 C65 C66 -179.6(18) . . . . ?
N20 C74 C99 C98 -173(7) . . . . ?
N22 C50 C57 C84 -171(4) . . . . ?
N22 C50 C76 C51 173(3) . . . . ?
C1 C5 C8 Hg6 -179.4(7) . . . . ?
C1 C5 C8 Fe01 59.9(7) . . . . ?
C1 C5 C8 C6 -1.1(11) . . . . ?
C3 C4 C7 Hg1 170.5(7) . . . . ?
C3 C4 C7 Fe01 -60.5(7) . . . . ?
C3 C4 C7 C2 0.2(12) . . . . ?
C4 C3 C9 Hg8 -177.0(7) . . . . ?
C4 C3 C9 Fe01 58.3(7) . . . . ?
C4 C3 C9 C2 -1.6(11) . . . . ?
C5 C1 C11 Hg7 -179.9(7) . . . . ?
C5 C1 C11 Fe01 -59.1(6) . . . . ?
C5 C1 C11 C6 1.0(11) . . . . ?
C7 C2 C9 Hg8 177.5(7) . . . . ?
C7 C2 C9 Fe01 -58.3(7) . . . . ?
C7 C2 C9 C3 1.8(12) . . . . ?
C8 C6 C11 Hg7 179.2(7) . . . . ?
C8 C6 C11 Fe01 57.4(7) . . . . ?
C8 C6 C11 C1 -1.7(11) . . . . ?
C9 C2 C7 Hg1 -171.6(7) . . . . ?
C9 C2 C7 Fe01 58.5(7) . . . . ?
C9 C2 C7 C4 -1.3(12) . . . . ?
C9 C3 C4 Hg3 176.3(7) . . . . ?
C9 C3 C4 Fe01 -59.0(7) . . . . ?
C9 C3 C4 C7 0.9(12) . . . . ?
C10 N2 C19 C24 1.5(17) . . . . ?
C10 C16 C32 N13 -179.2(10) . . . . ?
C10 C16 C32 C24 1.3(15) . . . . ?
C11 C1 C5 Hg5 -169.8(6) . . . . ?
C11 C1 C5 Fe01 59.9(7) . . . . ?
C11 C1 C5 C8 0.0(11) . . . . ?
C11 C6 C8 Hg6 -179.9(7) . . . . ?
C11 C6 C8 Fe01 -58.0(7) . . . . ?
C11 C6 C8 C5 1.7(11) . . . . ?
C12 C17 C23 C18 0.2(15) . . . . ?
C13 N9 C43 C35 -1.9(17) . . . . ?
C13 C14 C44 N12 -179.0(12) . . . . ?
C13 C14 C44 C35 2.9(18) . . . . ?
C15 N11 C17 C12 3.7(15) . . . . ?
C15 N11 C17 C23 -174.5(10) . . . . ?
C17 C12 C30 N3 -0.5(15) . . . . ?
C18 N3 C30 C12 0.1(16) . . . . ?
C19 N2 C10 C16 0.1(15) . . . . ?
C19 C24 C32 N13 -179.3(12) . . . . ?
C19 C24 C32 C16 0.1(17) . . . . ?
C20 N6 C40 C54 2(2) . . . . ?
C20 C37 C41 N15 -177.1(15) . . . . ?
C20 C37 C41 C54 3(2) . . . . ?
C21 N7 C28 C88 2(2) . . . . ?
C21 C87 C95 N18 -174(2) . . . . ?
C21 C87 C95 N23 173(5) . . . . ?
C21 C87 C95 C88 0(2) . . . . ?
C25 N4 C66 C65 3(3) . . . . ?
C26 N5 C36 C64 2(2) . . . . ?
C26 C27 C46 N14 -175.7(12) . . . . ?
C26 C27 C46 C64 3.1(19) . . . . ?
C27 C46 C64 C36 -1(2) . . . . ?
C28 N7 C21 C87 -1(2) . . . . ?
C28 C88 C95 N18 173(2) . . . . ?
C28 C88 C95 N23 -175(4) . . . . ?
C28 C88 C95 C87 0(2) . . . . ?
C30 N3 C18 C23 0.5(16) . . . . ?
C30 C12 C17 N11 -177.9(10) . . . . ?
C30 C12 C17 C23 0.3(14) . . . . ?
C34 N8 C106 C107 -0.3(19) . . . . ?
C36 N5 C26 C27 -0.3(19) . . . . ?
C37 C41 C54 C40 -3(2) . . . . ?
C40 N6 C20 C37 -1.4(19) . . . . ?
C42 N11 C17 C12 173.6(10) . . . . ?
C42 N11 C17 C23 -4.6(16) . . . . ?
C43 N9 C13 C14 3.1(16) . . . . ?
C43 C35 C44 N12 -179.9(12) . . . . ?
C43 C35 C44 C14 -1.8(18) . . . . ?
C44 C35 C43 N9 1.4(19) . . . . ?
C47 C65 C66 N4 -3(3) . . . . ?
C48 C47 C65 C66 -1(3) . . . . ?
C49 N13 C32 C16 170.2(11) . . . . ?
C49 N13 C32 C24 -10.4(18) . . . . ?
C50 C57 C84 N10 7(2) . . . . ?
C51 N10 C84 C57 -9(2) . . . . ?
C52 N12 C44 C14 -179.8(16) . . . . ?
C52 N12 C44 C35 -2(2) . . . . ?
C53 N12 C44 C14 1(2) . . . . ?
C53 N12 C44 C35 178.9(14) . . . . ?
C57 C50 C76 C51 2(3) . . . . ?
C58 C74 C99 C98 3(13) . . . . ?
C59 N14 C46 C27 -1(2) . . . . ?
C59 N14 C46 C64 -179.9(14) . . . . ?
C60 N16 C50 C57 0(4) . . . . ?
C60 N16 C50 C76 180(2) . . . . ?
C62 N14 C46 C27 178.6(13) . . . . ?
C62 N14 C46 C64 0(2) . . . . ?
C63 N15 C41 C37 -175(2) . . . . ?
C63 N15 C41 C54 5(3) . . . . ?
C65 C47 C48 C25 5(2) . . . . ?
C66 N4 C25 C48 1(2) . . . . ?
C70 N16 C50 C57 -177.1(19) . . . . ?
C70 N16 C50 C76 3(4) . . . . ?
C71 N19 C47 C48 173.2(18) . . . . ?
C71 N19 C47 C65 -8(3) . . . . ?
C72 N18 C95 C87 -180(2) . . . . ?
C72 N18 C95 C88 7(4) . . . . ?
C73 N18 C95 C87 -6(4) . . . . ?
C73 N18 C95 C88 -179(2) . . . . ?
C74 C58 C108 N1 -4(11) . . . . ?
C76 C50 C57 C84 -2(3) . . . . ?
C77 N19 C47 C48 -4(2) . . . . ?
C77 N19 C47 C65 175.2(19) . . . . ?
C79 N20 C74 C58 -169(9) . . . . ?
C79 N20 C74 C99 6(12) . . . . ?
C80 N17 C82 C96 178.2(18) . . . . ?
C80 N17 C82 C107 3(3) . . . . ?
C81 N17 C82 C96 -4(3) . . . . ?
C81 N17 C82 C107 179.9(18) . . . . ?
C83 N21 C111 C109 -29(8) . . . . ?
C83 N21 C111 C110 177(5) . . . . ?
C84 N10 C51 C76 9(3) . . . . ?
C85 N22 C50 C57 -23(7) . . . . ?
C85 N22 C50 C76 168(4) . . . . ?
C86 N22 C50 C57 154(4) . . . . ?
C86 N22 C50 C76 -16(6) . . . . ?
C89 N23 C95 C87 -177(3) . . . . ?
C89 N23 C95 C88 -3(6) . . . . ?
C90 N23 C95 C87 3(8) . . . . ?
C90 N23 C95 C88 176(4) . . . . ?
C96 C82 C107 C106 4(2) . . . . ?
C97 N13 C32 C16 8.2(18) . . . . ?
C97 N13 C32 C24 -172.4(12) . . . . ?
C98 N1 C108 C58 -6(5) . . . . ?
C98 N1 C108 C110 3(5) . . . . ?
C98 C109 C111 N21 -170(5) . . . . ?
C98 C109 C111 C110 -16(9) . . . . ?
C100 N21 C111 C109 163(5) . . . . ?
C100 N21 C111 C110 9(7) . . . . ?
C101 N20 C74 C58 10(14) . . . . ?
C101 N20 C74 C99 -175(7) . . . . ?
C106 N8 C34 C96 -2.2(19) . . . . ?
C107 C82 C96 C34 -6(2) . . . . ?
C108 N1 C98 C99 14(5) . . . . ?
C108 N1 C98 C109 -9(4) . . . . ?
C108 C58 C74 N20 -179(8) . . . . ?
C108 C58 C74 C99 5(14) . . . . ?
C108 C110 C111 N21 165(5) . . . . ?
C108 C110 C111 C109 10(10) . . . . ?
C63A N15 C41 C37 170.1(17) . . . . ?
C63A N15 C41 C54 -10(2) . . . . ?
C69A N15 C41 C37 7(3) . . . . ?
C69A N15 C41 C54 -173.4(18) . . . . ?
F4A C93 C94 O6 163(5) . . . . ?
F4A C93 C94 O17 -18(6) . . . . ?

loop_
_smtbx_masks_void_nr
_smtbx_masks_void_average_x
_smtbx_masks_void_average_y
_smtbx_masks_void_average_z
_smtbx_masks_void_volume
_smtbx_masks_void_count_electrons
_smtbx_masks_void_content
1 -0.539 0.000 -0.338 1686.8 804.3 '2 O2C2F3'
2 -0.528 0.500 0.668 1686.8 804.3 '2 O2C2F3'
